data_7041968
loop_
_publ_author_name
'Gholami, Ghazale'
'Baggi, Giorgio'
'Zhu, Kelong'
'Loeb, Stephen J.'

_publ_section_title
;
 Metal-organic frameworks utilising an interlocked, hexadentate linker
 containing a tetra-carboxylate axle and a bis(pyridine) wheel.
;
_journal_issue 8
_journal_name_full 'Dalton transactions (Cambridge, England : 2003)'
_journal_page_first 2462
_journal_page_last 2470
_journal_paper_doi 10.1039/c6dt04596k
_journal_volume 46
_journal_year 2017
_chemical_formula_moiety 'C48 H28 N4 O8, 2(H2 O), C34 H38 N2 O8, 1.5(C5 H11 N O), Cu'
_chemical_formula_sum 'C89.5 H86.5 Cu N7.5 O19.5'
_chemical_formula_weight 1641.03
_space_group_crystal_system monoclinic
_space_group_IT_number 14
_space_group_name_Hall '-P 2yn'
_space_group_name_H-M_alt 'P 1 21/n 1'
_symmetry_space_group_name_Hall '-P 2yn'
_symmetry_space_group_name_H-M 'P 1 21/n 1'
_atom_sites_solution_hydrogens mixed
_atom_sites_solution_primary direct
_audit_creation_date 2016-11-09
_audit_creation_method
;
Olex2 1.2
(compiled 2016.09.09 svn.r3337 for OlexSys, GUI svn.r5227)
;
_audit_update_record
;
2016-11-25 deposited with the CCDC.
2017-01-27 downloaded from the CCDC.
;
_cell_angle_alpha 90
_cell_angle_beta 103.263(2)
_cell_angle_gamma 90
_cell_formula_units_Z 2
_cell_length_a 17.2427(6)
_cell_length_b 14.0544(5)
_cell_length_c 17.5540(6)
_cell_measurement_reflns_used 9882
_cell_measurement_temperature 173(2)
_cell_measurement_theta_max 78.12
_cell_measurement_theta_min 2.63
_cell_volume 4140.5(3)
_computing_cell_refinement 'SAINT v8.37A (Bruker, 2015)'
_computing_data_reduction 'SAINT v8.37A (Bruker, 2015)'
_computing_molecular_graphics 'Olex2 (Dolomanov et al., 2009)'
_computing_publication_material 'Olex2 (Dolomanov et al., 2009)'
_computing_structure_refinement 'ShelXL (Sheldrick, 2015)'
_computing_structure_solution 'XS (Sheldrick, 2008)'
_diffrn_ambient_temperature 173.35
_diffrn_measured_fraction_theta_full 0.898
_diffrn_measured_fraction_theta_max 0.898
_diffrn_measurement_device_type 'Bruker APEX-II CCD'
_diffrn_measurement_method '\f and \w scans'
_diffrn_radiation_type CuK\a
_diffrn_radiation_wavelength 1.54178
_diffrn_reflns_av_R_equivalents 0.0495
_diffrn_reflns_av_unetI/netI 0.0391
_diffrn_reflns_Laue_measured_fraction_full 0.898
_diffrn_reflns_Laue_measured_fraction_max 0.898
_diffrn_reflns_limit_h_max 13
_diffrn_reflns_limit_h_min -20
_diffrn_reflns_limit_k_max 16
_diffrn_reflns_limit_k_min -16
_diffrn_reflns_limit_l_max 20
_diffrn_reflns_limit_l_min -18
_diffrn_reflns_number 28562
_diffrn_reflns_point_group_measured_fraction_full 0.898
_diffrn_reflns_point_group_measured_fraction_max 0.898
_diffrn_reflns_theta_full 65.075
_diffrn_reflns_theta_max 65.075
_diffrn_reflns_theta_min 3.240
_diffrn_standards_number 0
_exptl_absorpt_coefficient_mu 1.007
_exptl_absorpt_correction_T_max 0.7542
_exptl_absorpt_correction_T_min 0.6255
_exptl_absorpt_correction_type empirical
_exptl_absorpt_process_details
;
SADABS-2014/5 (Bruker,2014/5) was used for absorption correction.
wR2(int) was 0.1170 before and 0.0570 after correction.
The Ratio of minimum to maximum transmission is 0.8294.
The \l/2 correction factor is 0.00150.
;
_exptl_crystal_colour blue
_exptl_crystal_density_diffrn 1.321
_exptl_crystal_description prism
_exptl_crystal_F_000 1727
_exptl_crystal_recrystallization_method 'solvothermal from DEF, EtOH, H2O'
_exptl_crystal_size_max 0.32
_exptl_crystal_size_mid 0.28
_exptl_crystal_size_min 0.20
_refine_diff_density_max 0.547
_refine_diff_density_min -0.439
_refine_diff_density_rms 0.089
_refine_ls_extinction_method none
_refine_ls_goodness_of_fit_ref 1.493
_refine_ls_hydrogen_treatment constr
_refine_ls_matrix_type full
_refine_ls_number_parameters 1063
_refine_ls_number_reflns 6343
_refine_ls_number_restraints 2324
_refine_ls_restrained_S_all 1.314
_refine_ls_R_factor_all 0.1677
_refine_ls_R_factor_gt 0.1245
_refine_ls_shift/su_max 0.000
_refine_ls_shift/su_mean 0.000
_refine_ls_structure_factor_coef Fsqd
_refine_ls_weighting_details 'w=1/[\s^2^(Fo^2^)+(0.2000P)^2^] where P=(Fo^2^+2Fc^2^)/3'
_refine_ls_weighting_scheme calc
_refine_ls_wR_factor_gt 0.3433
_refine_ls_wR_factor_ref 0.3856
_reflns_Friedel_coverage 0.000
_reflns_number_gt 3945
_reflns_number_total 6343
_reflns_threshold_expression 'I > 2\s(I)'
_cod_data_source_file c6dt04596k2.cif
_cod_data_source_block cu_gg004_0m
_cod_depositor_comments 'Adding full bibliography for 7041965--7041968.cif.'
_cod_database_code 7041968
_shelx_space_group_comment
;
The symmetry employed for this shelxl refinement is uniquely defined
by the following loop, which should always be used as a source of
symmetry information in preference to the above space-group names.
They are only intended as comments.
;
_olex2_refinement_description
;
1. Fixed Uiso
 At 1.2 times of:
  All C(H,H) groups, H64A of C64A, H52C of C52B, H56B of C56B, H66A of C66A,
  H67A of C67A, H68A of C68A, H59B of C59B, H66B of C66B, H56A of C56A, H53D of
  C53B, H54B of C54B, H64B of C64B, H68B of C68B, H59A of C59A, H58A of C58A,
  H58B of C58B, H67B of C67B, H54A of C54A, H53B of C53A, H73 of C73, H72 of
  C72, H54 of C54, H52B of C52A, H53A of C53, H52 of C52, H64 of C64, H67 of
  C67, H59 of C59, H66 of C66, H68 of C68, H56 of C56, H58 of C58, H22A of C22A,
   H21 of C21, H24A of C24A, H23A of C23A, H23 of C23, H1E of C1E, H22 of C22,
  H21A of C21A, H24 of C24, H1D of C1D, H5 of C5, H3 of C3, H7 of C7, All N(H,H,
  H) groups, All Cu(H) groups
 At 1.5 times of:
  All C(H,H,H) groups, H0AA of C69B, All O(H) groups
2. Restrained distances
 N1D-C1D
 1.36 with sigma of 0.02
 C1D-O1D
 1.22 with sigma of 0.02
 N1E-C1E
 1.36 with sigma of 0.02
 C1E-O1E
 1.22 with sigma of 0.02
 N1D-C2D \\sim N1D-C4D
 with sigma of 0.02
 C2D-C3D \\sim C4D-C5D
 with sigma of 0.02
 N1E-C2E \\sim N1E-C4E
 with sigma of 0.02
 C2E-C3E \\sim C4E-C5E
 with sigma of 0.02
3. Restrained planarity
 N20, C20, C21, C22, C23, C24
 with sigma of 0.1
 N50, N51, C70, C57, C58, C59, C60, C61, C62
 with sigma of 0.1
 O50, O51, C50, C51
 with sigma of 0.1
 C50, C51, C52, C53, C54, C55, C56
 with sigma of 0.1
 O50A, O51A, C50A, C51A
 with sigma of 0.1
 C50A, C51A, C52A, C53A, C54A, C55A, C56A
 with sigma of 0.1
 O50B, O51B, C50B, C51B
 with sigma of 0.1
 C50B, C51B, C52B, C53B, C54B, C55B, C56B
 with sigma of 0.1
 C57A, C58A, C59A, C60A, C61A, C62A
 with sigma of 0.1
 C57B, C58B, C59B, C60B, C61B, C62B
 with sigma of 0.1
 O52, O53, C65, C69
 with sigma of 0.1
 O52A, O53A, C65A, C69A
 with sigma of 0.1
 O52B, O53B, C65B, C69B
 with sigma of 0.1
 C63A, C64A, C65A, C66A, C67A, C68A, C69A
 with sigma of 0.1
 C63B, C64B, C65B, C66B, C67B, C68B, C69B
 with sigma of 0.1
 C63, C64, C65, C66, C67, C68, C69
 with sigma of 0.1
 O1D, N1D, C1D, C2D, C4D
 with sigma of 0.1
 O1E, N1E, C1E, C2E, C4E
 with sigma of 0.1
4. Uiso/Uaniso restraints and constraints
N20 \\sim C20 \\sim C21 \\sim C22 \\sim C23 \\sim C24 \\sim N20A \\sim C20A
\\sim C21A \\sim C22A \\sim C23A \\sim C24A: within 2A with sigma of 0.04 and
sigma for terminal atoms of 0.08
O50 \\sim O51 \\sim C50 \\sim C51 \\sim C52 \\sim C53 \\sim C54 \\sim C55 \\sim
C56 \\sim O50A \\sim O51A \\sim C50A \\sim C51A \\sim C52A \\sim C53A \\sim
C54A \\sim C55A \\sim C56A \\sim O50B \\sim O51B \\sim C50B \\sim C51B \\sim
C52B \\sim C53B \\sim C54B \\sim C55B \\sim C56B: within 2A with sigma of 0.04
and sigma for terminal atoms of 0.08
O52 \\sim O53 \\sim C63 \\sim C64 \\sim C65 \\sim C66 \\sim C67 \\sim C68 \\sim
C69 \\sim O52A \\sim O53A \\sim C63A \\sim C64A \\sim C65A \\sim C66A \\sim
C67A \\sim C68A \\sim C69A \\sim O52B \\sim O53B \\sim C63B \\sim C64B \\sim
C65B \\sim C66B \\sim C67B \\sim C68B \\sim C69B: within 2A with sigma of 0.04
and sigma for terminal atoms of 0.08
C57 \\sim C58 \\sim C59 \\sim C60 \\sim C61 \\sim C62 \\sim C57A \\sim C58A
\\sim C59A \\sim C60A \\sim C61A \\sim C62A \\sim C57B \\sim C58B \\sim C59B
\\sim C60B \\sim C61B \\sim C62B: within 2A with sigma of 0.04 and sigma for
terminal atoms of 0.08
O1D \\sim N1D \\sim C1D \\sim C2D \\sim C3D \\sim C4D \\sim C5D: within 2A with
sigma of 0.04 and sigma for terminal atoms of 0.08
O1E \\sim N1E \\sim C1E \\sim C2E \\sim C3E \\sim C4E \\sim C5E: within 2A with
sigma of 0.04 and sigma for terminal atoms of 0.08
Uanis(O51A) \\sim Ueq: with sigma of 0.1 and sigma for terminal atoms of 0.2
Uanis(O52A) \\sim Ueq: with sigma of 0.1 and sigma for terminal atoms of 0.2
Uanis(O53A) \\sim Ueq: with sigma of 0.1 and sigma for terminal atoms of 0.2
Uanis(O52B) \\sim Ueq: with sigma of 0.1 and sigma for terminal atoms of 0.2
Uanis(O53B) \\sim Ueq: with sigma of 0.1 and sigma for terminal atoms of 0.2
Uanis(C3E) \\sim Ueq: with sigma of 0.1 and sigma for terminal atoms of 0.2
Uanis(C4E) \\sim Ueq: with sigma of 0.1 and sigma for terminal atoms of 0.2
Uanis(C50B) = Uanis(O51A) = Uanis(O51)
Uanis(C55A) = Uanis(C55) = Uanis(C55B)
Uanis(C54A) = Uanis(C54B) = Uanis(C54)
Uanis(C50) = Uanis(C50A)
5. Rigid body (RIGU) restrains
 O1D, N1D, C1D, C2D, C3D, C4D, C5D
 with sigma for 1-2 distances of 0.004 and sigma for 1-3 distances of 0.004
 O1E, N1E, C1E, C2E, C3E, C4E, C5E
 with sigma for 1-2 distances of 0.004 and sigma for 1-3 distances of 0.004
6. Same fragment restrains
{N50, N51, C70, O50A, O51A, O52A, O53A, C50A, C51A, C52A, C53A, C54A, C55A,
C56A, C57A, C58A, C59A, C60A, C61A, C62A, C63A, C64A, C65A, C66A, C67A, C68A,
C69A} sigma for 1-2: 0.02, 1-3: 0.02
{N50, N51, C70, O50B, O51B, O52B, O53B, C50B, C51B, C52B, C53B, C54B, C55B,
C56B, C57B, C58B, C59B, C60B, C61B, C62B, C63B, C64B, C65B, C66B, C67B, C68B,
C69B} sigma for 1-2: 0.02, 1-3: 0.02
as
{N50, N51, C70, O50, O51, O52, O53, C50, C51, C52, C53, C54, C55, C56, C57,
C58, C59, C60, C61, C62, C63, C64, C65, C66, C67, C68, C69}
{N20A, C20A, C21A, C22A, C23A, C24A} sigma for 1-2: 0.02, 1-3: 0.02
as
{N20, C20, C21, C22, C23, C24}
{O1E, N1E, C1E, C2E, C3E, C4E, C5E} sigma for 1-2: 0.02, 1-3: 0.02
as
{O1D, N1D, C1D, C2D, C3D, C4D, C5D}
7. Others
 1*[Sof(H51)+Sof(O50)+Sof(O51)+Sof(O52)+Sof(O53)+Sof(H53)+Sof(C50)+Sof(C51)+
 Sof(C52)+Sof(H52)+Sof(C53)+Sof(H53A)+Sof(C54)+Sof(H54)+Sof(C55)+Sof(C56)+
 Sof(H56)+Sof(C57)+Sof(C58)+Sof(H58)+Sof(C59)+Sof(H59)+Sof(C60)+Sof(C61)+
 Sof(C62)+Sof(C63)+Sof(C64)+Sof(H64)+Sof(C65)+Sof(C66)+Sof(H66)+Sof(C67)+
 Sof(H67)+Sof(C68)+Sof(H68)+Sof(C69)+Sof(O1E)+Sof(N1E)+Sof(C1E)+Sof(H1E)+
 Sof(C2E)+Sof(H2EA)+Sof(H2EB)+Sof(C3E)+Sof(H3EA)+Sof(H3EB)+Sof(H3EC)+Sof(C4E)+
 Sof(H4EA)+Sof(H4EB)+Sof(C5E)+Sof(H5EA)+Sof(H5EB)+Sof(H5EC)]+1*[Sof(H51A)+
 Sof(O50A)+Sof(O51A)+Sof(O52A)+Sof(H52A)+Sof(O53A)+Sof(C50A)+Sof(C51A)+
 Sof(C52A)+Sof(H52B)+Sof(C53A)+Sof(H53B)+Sof(C54A)+Sof(H54A)+Sof(C55A)+
 Sof(C56A)+Sof(H56A)+Sof(C57A)+Sof(C58A)+Sof(H58A)+Sof(C59A)+Sof(H59A)+
 Sof(C60A)+Sof(C61A)+Sof(C62A)+Sof(C63A)+Sof(C64A)+Sof(H64A)+Sof(C65A)+
 Sof(C66A)+Sof(H66A)+Sof(C67A)+Sof(H67A)+Sof(C68A)+Sof(H68A)+Sof(C69A)]+1*
 [Sof(H51B)+Sof(O50B)+Sof(O51B)+Sof(O52B)+Sof(O53B)+Sof(H53C)+Sof(C50B)+
 Sof(C51B)+Sof(C52B)+Sof(H52C)+Sof(C53B)+Sof(H53D)+Sof(C54B)+Sof(H54B)+
 Sof(C55B)+Sof(C56B)+Sof(H56B)+Sof(C57B)+Sof(C58B)+Sof(H58B)+Sof(C59B)+
 Sof(H59B)+Sof(C60B)+Sof(C61B)+Sof(C62B)+Sof(C63B)+Sof(C64B)+Sof(H64B)+
 Sof(C65B)+Sof(C66B)+Sof(H66B)+Sof(C67B)+Sof(H67B)+Sof(C68B)+Sof(H68B)+
 Sof(C69B)+Sof(O1D)+Sof(N1D)+Sof(C1D)+Sof(H1D)+Sof(C2D)+Sof(H2DA)+Sof(H2DB)+
 Sof(C3D)+Sof(H3DA)+Sof(H3DB)+Sof(H3DC)+Sof(C4D)+Sof(H4DA)+Sof(H4DB)+Sof(C5D)+
 Sof(H5DA)+Sof(H5DB)+Sof(H5DC)]=1 with esd of 0.0001
 Sof(N20A)=Sof(C20A)=Sof(C21A)=Sof(H21A)=Sof(C22A)=Sof(H22A)=Sof(C23A)=
 Sof(H23A)=Sof(C24A)=Sof(H24A)=1-FVAR(1)
 Sof(N20)=Sof(C20)=Sof(C21)=Sof(H21)=Sof(C22)=Sof(H22)=Sof(C23)=Sof(H23)=
 Sof(C24)=Sof(H24)=FVAR(1)
 Sof(H51)=Sof(O50)=Sof(O51)=Sof(O52)=Sof(O53)=Sof(H53)=Sof(C50)=Sof(C51)=
 Sof(C52)=Sof(H52)=Sof(C53)=Sof(H53A)=Sof(C54)=Sof(H54)=Sof(C55)=Sof(C56)=
 Sof(H56)=Sof(C57)=Sof(C58)=Sof(H58)=Sof(C59)=Sof(H59)=Sof(C60)=Sof(C61)=
 Sof(C62)=Sof(C63)=Sof(C64)=Sof(H64)=Sof(C65)=Sof(C66)=Sof(H66)=Sof(C67)=
 Sof(H67)=Sof(C68)=Sof(H68)=Sof(C69)=Sof(O1E)=Sof(N1E)=Sof(C1E)=Sof(H1E)=
 Sof(C2E)=Sof(H2EA)=Sof(H2EB)=Sof(C3E)=Sof(H3EA)=Sof(H3EB)=Sof(H3EC)=Sof(C4E)=
 Sof(H4EA)=Sof(H4EB)=Sof(C5E)=Sof(H5EA)=Sof(H5EB)=Sof(H5EC)=FVAR(2)
 Sof(H51A)=Sof(O50A)=Sof(O51A)=Sof(O52A)=Sof(H52A)=Sof(O53A)=Sof(C50A)=
 Sof(C51A)=Sof(C52A)=Sof(H52B)=Sof(C53A)=Sof(H53B)=Sof(C54A)=Sof(H54A)=
 Sof(C55A)=Sof(C56A)=Sof(H56A)=Sof(C57A)=Sof(C58A)=Sof(H58A)=Sof(C59A)=
 Sof(H59A)=Sof(C60A)=Sof(C61A)=Sof(C62A)=Sof(C63A)=Sof(C64A)=Sof(H64A)=
 Sof(C65A)=Sof(C66A)=Sof(H66A)=Sof(C67A)=Sof(H67A)=Sof(C68A)=Sof(H68A)=
 Sof(C69A)=FVAR(3)
 Sof(H51B)=Sof(O50B)=Sof(O51B)=Sof(O52B)=Sof(O53B)=Sof(H53C)=Sof(C50B)=
 Sof(C51B)=Sof(C52B)=Sof(H52C)=Sof(C53B)=Sof(H53D)=Sof(C54B)=Sof(H54B)=
 Sof(C55B)=Sof(C56B)=Sof(H56B)=Sof(C57B)=Sof(C58B)=Sof(H58B)=Sof(C59B)=
 Sof(H59B)=Sof(C60B)=Sof(C61B)=Sof(C62B)=Sof(C63B)=Sof(C64B)=Sof(H64B)=
 Sof(C65B)=Sof(C66B)=Sof(H66B)=Sof(C67B)=Sof(H67B)=Sof(C68B)=Sof(H68B)=
 Sof(C69B)=Sof(O1D)=Sof(N1D)=Sof(C1D)=Sof(H1D)=Sof(C2D)=Sof(H2DA)=Sof(H2DB)=
 Sof(C3D)=Sof(H3DA)=Sof(H3DB)=Sof(H3DC)=Sof(C4D)=Sof(H4DA)=Sof(H4DB)=Sof(C5D)=
 Sof(H5DA)=Sof(H5DB)=Sof(H5DC)=FVAR(4)
 Fixed Sof: Cu1(0.5)
 Fixed X: H0AA(0.05464) H0AB(0.07598)
 Fixed Y: H0AA(0.50368) H0AB(0.53537)
 Fixed Z: H0AA(-0.273) H0AB(-0.195411)
8.a Riding coordinates:
 O53(H53), O52A(H52A), C3E(H3EA,H3EB,H3EC), C5E(H5EA,H5EB,H5EC), C3D(H3DA,H3DB,
 H3DC)
8.b Secondary CH2 refined with riding coordinates:
 C1(H1A,H1B), C8(H8A,H8B), C9(H9A,H9B), C10(H10A,H10B), C11(H11A,H11B),
 C12(H12A,H12B), C2E(H2EA,H2EB), C4E(H4EA,H4EB), C2D(H2DA,H2DB), C4D(H4DA,H4DB)
8.c Aromatic/amide H refined with riding coordinates:
 N51(H51), N51(H51A), N51(H51B), C52(H52), C53(H53A), C54(H54), C56(H56),
 C58(H58), C59(H59), C64(H64), C66(H66), C67(H67), C68(H68), C72(H72), C73(H73),
  C52A(H52B), C53A(H53B), C54A(H54A), C56A(H56A), C58A(H58A), C59A(H59A),
 C64A(H64A), C66A(H66A), C67A(H67A), C68A(H68A), C52B(H52C), C53B(H53D),
 C54B(H54B), C56B(H56B), C58B(H58B), C59B(H59B), C64B(H64B), C66B(H66B),
 C67B(H67B), C68B(H68B), C3(H3), C5(H5), C7(H7), C21(H21), C22(H22), C23(H23),
 C24(H24), C21A(H21A), C22A(H22A), C23A(H23A), C24A(H24A), C1E(H1E), C1D(H1D)
8.d Idealised Me refined as rotating group:
 C5D(H5DA,H5DB,H5DC)
8.e Idealised tetrahedral OH refined as rotating group:
 O53B(H53C)
;
_shelx_shelxl_version_number 2016/4
_olex2_submission_special_instructions 'No special instructions were received'

loop_
_space_group_symop_operation_xyz
'x, y, z'
'-x+1/2, y+1/2, -z+1/2'
'-x, -y, -z'
'x-1/2, -y-1/2, z-1/2'

loop_
_atom_site_label
_atom_site_type_symbol
_atom_site_fract_x
_atom_site_fract_y
_atom_site_fract_z
_atom_site_U_iso_or_equiv
_atom_site_adp_type
_atom_site_occupancy
_atom_site_site_symmetry_order
_atom_site_calc_flag
_atom_site_refinement_flags_posn
_atom_site_refinement_flags_adp
_atom_site_refinement_flags_occupancy
_atom_site_disorder_assembly
_atom_site_disorder_group
N50 N 0.1692(2) 0.5369(4) -0.0999(3) 0.0809(13) Uani 1 1 d D . . . .
N51 N 0.2171(2) 0.4598(3) 0.0116(2) 0.0685(11) Uani 1 1 d D . . . .
H51 H 0.217942 0.431080 0.056338 0.082 Uiso 0.240(3) 1 calc R . P A 1
H51A H 0.217817 0.422574 0.052075 0.082 Uiso 0.228(3) 1 calc R . P A 2
H51B H 0.218138 0.433887 0.057468 0.082 Uiso 0.532(3) 1 calc R . P A 3
C70 C 0.1530(3) 0.4981(3) -0.0384(3) 0.0683(14) Uani 1 1 d D . . . .
O50 O 0.1034(17) 0.6655(19) -0.4589(13) 0.071(7) Uani 0.240(3) 1 d D U P A 1
O51 O 0.076(3) 0.550(4) -0.383(2) 0.080(5) Uani 0.240(3) 1 d D U P A 1
O52 O 0.4014(14) 0.1421(15) 0.1481(13) 0.129(7) Uani 0.240(3) 1 d D U P A 1
O53 O 0.505(2) 0.150(2) 0.240(2) 0.172(17) Uani 0.240(3) 1 d D U P A 1
H53 H 0.509552 0.092046 0.228916 0.258 Uiso 0.240(3) 1 d R . P A 1
C50 C 0.1190(16) 0.618(2) -0.3997(14) 0.082(4) Uani 0.240(3) 1 d D U P A 1
C51 C 0.1921(14) 0.6383(19) -0.3401(12) 0.101(7) Uani 0.240(3) 1 d D U P A 1
C52 C 0.2421(17) 0.709(2) -0.3531(15) 0.108(7) Uani 0.240(3) 1 d D U P A 1
H52 H 0.228385 0.745691 -0.399565 0.130 Uiso 0.240(3) 1 calc R . P A 1
C53 C 0.3141(19) 0.727(3) -0.2979(19) 0.131(8) Uani 0.240(3) 1 d D U P A 1
H53A H 0.350013 0.774702 -0.307221 0.157 Uiso 0.240(3) 1 calc R . P A 1
C54 C 0.3308(19) 0.674(3) -0.2297(17) 0.123(3) Uani 0.240(3) 1 d D U P A 1
H54 H 0.380766 0.681760 -0.193799 0.148 Uiso 0.240(3) 1 calc R . P A 1
C55 C 0.2777(14) 0.609(2) -0.2122(11) 0.104(3) Uani 0.240(3) 1 d D U P A 1
C56 C 0.211(2) 0.583(3) -0.2720(18) 0.095(7) Uani 0.240(3) 1 d D U P A 1
H56 H 0.180397 0.528628 -0.266235 0.114 Uiso 0.240(3) 1 calc R . P A 1
C57 C 0.3022(9) 0.548(3) -0.1407(13) 0.098(8) Uani 0.240(3) 1 d D U P A 1
C58 C 0.3835(10) 0.529(3) -0.1128(14) 0.089(7) Uani 0.240(3) 1 d D U P A 1
H58 H 0.420070 0.551474 -0.141918 0.107 Uiso 0.240(3) 1 calc R . P A 1
C59 C 0.4115(10) 0.481(3) -0.0452(14) 0.085(7) Uani 0.240(3) 1 d D U P A 1
H59 H 0.466853 0.467008 -0.030261 0.102 Uiso 0.240(3) 1 calc R . P A 1
C60 C 0.3621(8) 0.451(2) 0.0035(12) 0.087(9) Uani 0.240(3) 1 d D U P A 1
C61 C 0.2806(9) 0.475(4) -0.0223(19) 0.089(9) Uani 0.240(3) 1 d D U P A 1
C62 C 0.2512(10) 0.524(4) -0.0914(19) 0.090(9) Uani 0.240(3) 1 d D U P A 1
C63 C 0.3951(15) 0.4109(19) 0.0834(11) 0.078(8) Uani 0.240(3) 1 d D U P A 1
C64 C 0.4123(18) 0.3164(17) 0.0993(13) 0.080(8) Uani 0.240(3) 1 d D U P A 1
H64 H 0.397606 0.270313 0.058993 0.096 Uiso 0.240(3) 1 calc R . P A 1
C65 C 0.452(2) 0.2875(15) 0.1763(15) 0.084(8) Uani 0.240(3) 1 d D U P A 1
C66 C 0.477(2) 0.3545(19) 0.2311(15) 0.092(8) Uani 0.240(3) 1 d D U P A 1
H66 H 0.511128 0.336239 0.279301 0.110 Uiso 0.240(3) 1 calc R . P A 1
C67 C 0.455(2) 0.4462(19) 0.2209(14) 0.099(7) Uani 0.240(3) 1 d D U P A 1
H67 H 0.467786 0.490079 0.263021 0.119 Uiso 0.240(3) 1 calc R . P A 1
C68 C 0.412(2) 0.4760(19) 0.1453(14) 0.089(7) Uani 0.240(3) 1 d D U P A 1
H68 H 0.395584 0.540352 0.136884 0.106 Uiso 0.240(3) 1 calc R . P A 1
C69 C 0.4531(17) 0.1896(18) 0.1877(15) 0.127(10) Uani 0.240(3) 1 d D U P A 1
C71 C 0.0736(3) 0.4976(4) -0.0191(3) 0.0618(13) Uani 1 1 d . . . . .
C72 C 0.0223(3) 0.5723(4) -0.0433(3) 0.0659(13) Uani 1 1 d . . . . .
H72 H 0.037417 0.622332 -0.073259 0.079 Uiso 1 1 calc R . . . .
C73 C 0.0510(3) 0.4252(4) 0.0241(3) 0.0685(13) Uani 1 1 d . . . . .
H73 H 0.086033 0.373285 0.040821 0.082 Uiso 1 1 calc R . . . .
O50A O 0.123(2) 0.642(3) -0.4638(13) 0.112(13) Uani 0.228(3) 1 d D U P A 2
O51A O 0.085(3) 0.544(4) -0.380(2) 0.080(5) Uani 0.228(3) 1 d D U P A 2
O52A O 0.378(2) 0.552(3) 0.309(3) 0.34(3) Uani 0.228(3) 1 d D U P A 2
H52A H 0.378051 0.566096 0.355855 0.517 Uiso 0.228(3) 1 d R . P A 2
O53A O 0.497(3) 0.509(3) 0.358(2) 0.29(3) Uani 0.228(3) 1 d D U P A 2
C50A C 0.1271(17) 0.612(3) -0.3983(15) 0.082(4) Uani 0.228(3) 1 d D U P A 2
C51A C 0.1873(14) 0.652(2) -0.3331(11) 0.101(7) Uani 0.228(3) 1 d D U P A 2
C52A C 0.219(2) 0.739(2) -0.3436(15) 0.124(9) Uani 0.228(3) 1 d D U P A 2
H52B H 0.200821 0.771823 -0.391641 0.148 Uiso 0.228(3) 1 calc R . P A 2
C53A C 0.278(2) 0.780(2) -0.2842(16) 0.130(8) Uani 0.228(3) 1 d D U P A 2
H53B H 0.301082 0.840084 -0.291399 0.156 Uiso 0.228(3) 1 calc R . P A 2
C54A C 0.3018(17) 0.730(2) -0.2148(13) 0.123(3) Uani 0.228(3) 1 d D U P A 2
H54A H 0.343296 0.755654 -0.174902 0.148 Uiso 0.228(3) 1 calc R . P A 2
C55A C 0.2683(15) 0.645(2) -0.2007(11) 0.104(3) Uani 0.228(3) 1 d D U P A 2
C56A C 0.212(2) 0.602(3) -0.2624(14) 0.101(8) Uani 0.228(3) 1 d D U P A 2
H56A H 0.191242 0.541034 -0.256136 0.121 Uiso 0.228(3) 1 calc R . P A 2
C57A C 0.2992(9) 0.594(2) -0.1251(11) 0.092(7) Uani 0.228(3) 1 d D U P A 2
C58A C 0.3788(11) 0.6015(18) -0.0880(11) 0.107(7) Uani 0.228(3) 1 d D U P A 2
H58A H 0.412971 0.638816 -0.111520 0.128 Uiso 0.228(3) 1 calc R . P A 2
C59A C 0.4100(10) 0.5568(19) -0.0186(12) 0.101(7) Uani 0.228(3) 1 d D U P A 2
H59A H 0.464713 0.565884 0.005337 0.121 Uiso 0.228(3) 1 calc R . P A 2
C60A C 0.3639(8) 0.497(2) 0.0189(11) 0.096(7) Uani 0.228(3) 1 d D U P A 2
C61A C 0.2821(6) 0.493(3) -0.0164(18) 0.095(9) Uani 0.228(3) 1 d D U P A 2
C62A C 0.2509(7) 0.537(3) -0.0876(16) 0.089(9) Uani 0.228(3) 1 d D U P A 2
C63A C 0.3988(14) 0.4501(17) 0.0956(10) 0.079(7) Uani 0.228(3) 1 d D U P A 2
C64A C 0.4070(18) 0.4976(18) 0.1659(12) 0.120(9) Uani 0.228(3) 1 d D U P A 2
H64A H 0.397130 0.564050 0.166025 0.144 Uiso 0.228(3) 1 calc R . P A 2
C65A C 0.430(2) 0.448(2) 0.2380(13) 0.119(9) Uani 0.228(3) 1 d D U P A 2
C66A C 0.446(3) 0.354(2) 0.2367(14) 0.093(8) Uani 0.228(3) 1 d D U P A 2
H66A H 0.463885 0.322195 0.285230 0.111 Uiso 0.228(3) 1 calc R . P A 2
C67A C 0.437(2) 0.3037(19) 0.1705(17) 0.091(7) Uani 0.228(3) 1 d D U P A 2
H67A H 0.449181 0.237640 0.172016 0.109 Uiso 0.228(3) 1 calc R . P A 2
C68A C 0.410(3) 0.3519(18) 0.0973(15) 0.085(8) Uani 0.228(3) 1 d D U P A 2
H68A H 0.399527 0.316753 0.049784 0.102 Uiso 0.228(3) 1 calc R . P A 2
C69A C 0.434(2) 0.504(2) 0.3041(15) 0.157(11) Uani 0.228(3) 1 d D U P A 2
O50B O 0.0776(6) 0.6038(8) -0.4650(4) 0.088(2) Uani 0.532(3) 1 d D U P A 3
O51B O 0.0553(6) 0.5073(10) -0.3750(8) 0.128(5) Uani 0.532(3) 1 d D U P A 3
O52B O 0.4865(8) 0.1239(7) 0.1313(5) 0.139(4) Uani 0.532(3) 1 d D U P A 3
O53B O 0.5183(11) 0.1551(9) 0.2536(7) 0.117(5) Uani 0.532(3) 1 d D U P A 3
H53C H 0.529266 0.096813 0.255766 0.175 Uiso 0.532(3) 1 calc GR . P A 3
C50B C 0.0954(12) 0.5723(14) -0.3982(9) 0.080(5) Uani 0.532(3) 1 d D U P A 3
C51B C 0.1681(7) 0.6049(11) -0.3433(6) 0.087(4) Uani 0.532(3) 1 d D U P A 3
C52B C 0.2070(9) 0.6823(13) -0.3620(9) 0.105(5) Uani 0.532(3) 1 d D U P A 3
H52C H 0.185475 0.716544 -0.408711 0.126 Uiso 0.532(3) 1 calc R . P A 3
C53B C 0.2797(12) 0.7123(15) -0.3122(9) 0.133(5) Uani 0.532(3) 1 d D U P A 3
H53D H 0.308864 0.764187 -0.326268 0.160 Uiso 0.532(3) 1 calc R . P A 3
C54B C 0.3074(9) 0.6636(14) -0.2417(9) 0.123(3) Uani 0.532(3) 1 d D U P A 3
H54B H 0.353928 0.686248 -0.206304 0.148 Uiso 0.532(3) 1 calc R . P A 3
C55B C 0.2702(8) 0.5848(12) -0.2218(6) 0.104(3) Uani 0.532(3) 1 d D U P A 3
C56B C 0.1959(10) 0.5586(15) -0.2714(9) 0.096(4) Uani 0.532(3) 1 d D U P A 3
H56B H 0.165017 0.509575 -0.255726 0.115 Uiso 0.532(3) 1 calc R . P A 3
C57B C 0.2997(6) 0.5326(14) -0.1463(7) 0.104(5) Uani 0.532(3) 1 d D U P A 3
C58B C 0.3771(7) 0.4966(11) -0.1249(8) 0.108(6) Uani 0.532(3) 1 d D U P A 3
H58B H 0.411815 0.505555 -0.159302 0.130 Uiso 0.532(3) 1 calc R . P A 3
C59B C 0.4045(7) 0.4491(12) -0.0566(8) 0.108(6) Uani 0.532(3) 1 d D U P A 3
H59B H 0.456848 0.423615 -0.046691 0.129 Uiso 0.532(3) 1 calc R . P A 3
C60B C 0.3599(6) 0.4355(13) 0.0001(7) 0.084(4) Uani 0.532(3) 1 d D U P A 3
C61B C 0.2799(6) 0.469(2) -0.0235(10) 0.084(5) Uani 0.532(3) 1 d D U P A 3
C62B C 0.2501(6) 0.515(2) -0.0941(10) 0.088(5) Uani 0.532(3) 1 d D U P A 3
C63B C 0.3927(8) 0.3924(11) 0.0786(7) 0.077(4) Uani 0.532(3) 1 d D U P A 3
C64B C 0.4297(7) 0.3036(10) 0.0927(9) 0.083(4) Uani 0.532(3) 1 d D U P A 3
H64B H 0.433894 0.263988 0.049948 0.099 Uiso 0.532(3) 1 calc R . P A 3
C65B C 0.4608(9) 0.2727(10) 0.1700(9) 0.077(4) Uani 0.532(3) 1 d D U P A 3
C66B C 0.4579(15) 0.3316(15) 0.2307(9) 0.095(5) Uani 0.532(3) 1 d D U P A 3
H66B H 0.484594 0.313067 0.282109 0.114 Uiso 0.532(3) 1 calc R . P A 3
C67B C 0.4189(10) 0.4143(12) 0.2211(9) 0.099(4) Uani 0.532(3) 1 d D U P A 3
H67B H 0.413657 0.451072 0.265014 0.119 Uiso 0.532(3) 1 calc R . P A 3
C68B C 0.3856(8) 0.4463(11) 0.1442(9) 0.089(4) Uani 0.532(3) 1 d D U P A 3
H68B H 0.357974 0.505249 0.136647 0.107 Uiso 0.532(3) 1 calc R . P A 3
C69B C 0.4895(8) 0.1791(11) 0.1823(7) 0.101(4) Uani 0.532(3) 1 d D U P A 3
H0AA H 0.054640 0.503680 -0.273000 0.152 Uiso 1 1 d R . . . .
O1 O 0.2119(2) 0.5459(3) 0.1825(2) 0.0826(11) Uani 1 1 d . . . . .
O2 O 0.0077(2) 0.7681(3) 0.0769(2) 0.0904(12) Uani 1 1 d . . . . .
O3 O -0.1314(2) 0.7956(3) -0.0558(3) 0.0971(13) Uani 1 1 d . . . . .
O4 O -0.2042(2) 0.6508(3) -0.1569(2) 0.0791(11) Uani 1 1 d . . . . .
C1 C 0.1605(4) 0.4876(4) 0.2130(3) 0.0829(16) Uani 1 1 d . . . . .
H1A H 0.108746 0.480841 0.174816 0.099 Uiso 1 1 calc R . . . .
H1B H 0.150785 0.515365 0.261814 0.099 Uiso 1 1 calc R . . . .
C2 C 0.1844(3) 0.6285(4) 0.1458(3) 0.0712(14) Uani 1 1 d . . . . .
C3 C 0.1065(3) 0.6605(4) 0.1330(3) 0.0760(14) Uani 1 1 d . . . . .
H3 H 0.067525 0.625855 0.151946 0.091 Uiso 1 1 calc R . . . .
C4 C 0.0867(3) 0.7459(4) 0.0911(3) 0.0753(15) Uani 1 1 d . . . . .
C5 C 0.1438(4) 0.7987(4) 0.0677(3) 0.0802(16) Uani 1 1 d . . . . .
H5 H 0.129979 0.857300 0.041087 0.096 Uiso 1 1 calc R . . . .
C6 C 0.2221(4) 0.7665(4) 0.0830(3) 0.0840(16) Uani 1 1 d . . . . .
C7 C 0.2420(4) 0.6809(4) 0.1212(3) 0.0761(15) Uani 1 1 d . . . . .
H7 H 0.295175 0.658028 0.130587 0.091 Uiso 1 1 calc R . . . .
C8 C -0.0168(4) 0.8548(5) 0.0351(5) 0.108(2) Uani 1 1 d . . . . .
H8A H 0.006268 0.858894 -0.011488 0.129 Uiso 1 1 calc R . . . .
H8B H 0.001833 0.910335 0.069146 0.129 Uiso 1 1 calc R . . . .
C9 C -0.1050(4) 0.8542(5) 0.0111(4) 0.107(2) Uani 1 1 d . . . . .
H9A H -0.127177 0.830141 0.054721 0.128 Uiso 1 1 calc R . . . .
H9B H -0.124726 0.919920 -0.000982 0.128 Uiso 1 1 calc R . . . .
C10 C -0.2143(3) 0.7911(4) -0.0855(4) 0.0910(18) Uani 1 1 d . . . . .
H10A H -0.237519 0.855837 -0.089466 0.109 Uiso 1 1 calc R . . . .
H10B H -0.239326 0.752759 -0.050316 0.109 Uiso 1 1 calc R . . . .
C11 C -0.2289(4) 0.7455(4) -0.1656(4) 0.0890(18) Uani 1 1 d . . . . .
H11A H -0.286319 0.748623 -0.191349 0.107 Uiso 1 1 calc R . . . .
H11B H -0.198790 0.779827 -0.198746 0.107 Uiso 1 1 calc R . . . .
C12 C -0.2008(4) 0.6077(4) -0.2293(3) 0.0877(17) Uani 1 1 d . . . . .
H12A H -0.170444 0.648744 -0.257984 0.105 Uiso 1 1 calc R . . . .
H12B H -0.255272 0.599408 -0.262111 0.105 Uiso 1 1 calc R . . . .
N20 N 0.4091(6) 0.9116(8) -0.0038(8) 0.080(4) Uani 0.493(16) 1 d D U P B 1
C20 C 0.2883(11) 0.8193(15) 0.0478(15) 0.080(6) Uani 0.493(16) 1 d D U P B 1
C21 C 0.3405(10) 0.7704(11) 0.0097(11) 0.097(5) Uani 0.493(16) 1 d D U P B 1
H21 H 0.334837 0.704013 -0.000386 0.116 Uiso 0.493(16) 1 calc R . P B 1
C22 C 0.3996(8) 0.8219(8) -0.0121(10) 0.089(4) Uani 0.493(16) 1 d D U P B 1
H22 H 0.436151 0.788161 -0.035194 0.106 Uiso 0.493(16) 1 calc R . P B 1
C23 C 0.3589(12) 0.9595(12) 0.0349(13) 0.093(6) Uani 0.493(16) 1 d D U P B 1
H23 H 0.367960 1.025435 0.044962 0.111 Uiso 0.493(16) 1 calc R . P B 1
C24 C 0.2970(14) 0.9172(13) 0.0594(19) 0.087(6) Uani 0.493(16) 1 d D U P B 1
H24 H 0.262063 0.952836 0.083096 0.104 Uiso 0.493(16) 1 calc R . P B 1
N20A N 0.4125(6) 0.9346(8) 0.0472(10) 0.080(4) Uani 0.507(16) 1 d D U P B 2
C20A C 0.2835(11) 0.8255(13) 0.0672(16) 0.075(5) Uani 0.507(16) 1 d D U P B 2
C21A C 0.3536(10) 0.7853(9) 0.0524(12) 0.091(5) Uani 0.507(16) 1 d D U P B 2
H21A H 0.358618 0.718324 0.047736 0.109 Uiso 0.507(16) 1 calc R . P B 2
C22A C 0.4146(8) 0.8450(9) 0.0449(11) 0.089(4) Uani 0.507(16) 1 d D U P B 2
H22A H 0.462198 0.816450 0.037450 0.107 Uiso 0.507(16) 1 calc R . P B 2
C23A C 0.3429(13) 0.9752(12) 0.0617(14) 0.104(6) Uani 0.507(16) 1 d D U P B 2
H23A H 0.340592 1.042569 0.064761 0.124 Uiso 0.507(16) 1 calc R . P B 2
C24A C 0.2780(14) 0.9246(15) 0.072(2) 0.094(6) Uani 0.507(16) 1 d D U P B 2
H24A H 0.232006 0.955040 0.081423 0.113 Uiso 0.507(16) 1 calc R . P B 2
O1E O 0.645(3) 0.556(3) 0.356(3) 0.29(2) Uani 0.240(3) 1 d D U P A 1
N1E N 0.584(3) 0.697(3) 0.326(3) 0.30(2) Uani 0.240(3) 1 d D U P A 1
C1E C 0.583(3) 0.599(3) 0.330(3) 0.30(3) Uani 0.240(3) 1 d D U P A 1
H1E H 0.533954 0.565635 0.313664 0.363 Uiso 0.240(3) 1 calc R . P A 1
C2E C 0.656(3) 0.732(3) 0.351(4) 0.28(2) Uani 0.240(3) 1 d D U P A 1
H2EA H 0.661201 0.778422 0.309919 0.338 Uiso 0.240(3) 1 calc R . P A 1
H2EB H 0.651608 0.771078 0.396798 0.338 Uiso 0.240(3) 1 calc R . P A 1
C3E C 0.727(3) 0.694(3) 0.372(4) 0.27(2) Uani 0.240(3) 1 d D U P A 1
H3EA H 0.736213 0.678496 0.427598 0.404 Uiso 0.240(3) 1 d R . P A 1
H3EB H 0.766433 0.740576 0.363658 0.404 Uiso 0.240(3) 1 d R . P A 1
H3EC H 0.730673 0.636436 0.341808 0.404 Uiso 0.240(3) 1 d R . P A 1
C4E C 0.519(3) 0.748(4) 0.298(4) 0.29(2) Uani 0.240(3) 1 d D U P A 1
H4EA H 0.534025 0.815643 0.303089 0.345 Uiso 0.240(3) 1 calc R . P A 1
H4EB H 0.500545 0.733398 0.241877 0.345 Uiso 0.240(3) 1 calc R . P A 1
C5E C 0.459(3) 0.736(4) 0.331(4) 0.30(3) Uani 0.240(3) 1 d D U P A 1
H5EA H 0.427456 0.794372 0.323608 0.446 Uiso 0.240(3) 1 d R . P A 1
H5EB H 0.480406 0.724452 0.386688 0.446 Uiso 0.240(3) 1 d R . P A 1
H5EC H 0.425076 0.682082 0.308148 0.446 Uiso 0.240(3) 1 d R . P A 1
O1D O 0.5522(14) 0.5564(9) 0.3897(9) 0.210(8) Uani 0.532(3) 1 d D U P A 3
N1D N 0.5588(11) 0.6768(13) 0.3073(10) 0.168(6) Uani 0.532(3) 1 d D U P A 3
C1D C 0.5205(13) 0.6292(14) 0.3560(11) 0.186(7) Uani 0.532(3) 1 d D U P A 3
H1D H 0.470756 0.651120 0.363789 0.224 Uiso 0.532(3) 1 calc R . P A 3
C2D C 0.6291(15) 0.6356(14) 0.3061(11) 0.152(6) Uani 0.532(3) 1 d D U P A 3
H2DA H 0.617328 0.566652 0.306533 0.183 Uiso 0.532(3) 1 calc R . P A 3
H2DB H 0.635760 0.649024 0.252575 0.183 Uiso 0.532(3) 1 calc R . P A 3
C3D C 0.7002(16) 0.6419(18) 0.348(2) 0.244(15) Uani 0.532(3) 1 d D U P A 3
H3DA H 0.696104 0.686141 0.390490 0.366 Uiso 0.532(3) 1 d R . P A 3
H3DB H 0.738284 0.666841 0.319710 0.366 Uiso 0.532(3) 1 d R . P A 3
H3DC H 0.718604 0.579811 0.370990 0.366 Uiso 0.532(3) 1 d R . P A 3
C4D C 0.5324(12) 0.7522(16) 0.2665(13) 0.159(7) Uani 0.532(3) 1 d D U P A 3
H4DA H 0.496370 0.785620 0.294064 0.191 Uiso 0.532(3) 1 calc R . P A 3
H4DB H 0.578647 0.794654 0.268283 0.191 Uiso 0.532(3) 1 calc R . P A 3
C5D C 0.4952(14) 0.7446(17) 0.1939(12) 0.187(8) Uani 0.532(3) 1 d D U P A 3
H5DA H 0.481154 0.808132 0.171987 0.280 Uiso 0.532(3) 1 calc GR . P A 3
H5DB H 0.446547 0.707127 0.190205 0.280 Uiso 0.532(3) 1 calc GR . P A 3
H5DC H 0.529634 0.712836 0.164430 0.280 Uiso 0.532(3) 1 calc GR . P A 3
O0AA O 0.0349(4) 0.5181(6) -0.2321(3) 0.160(3) Uani 1 1 d . . . . .
Cu1 Cu 0.50289(10) 0.01782(11) 0.03412(9) 0.0807(6) Uani 0.5 1 d . . P C -1
H0AB H 0.075980 0.535370 -0.195411 0.097 Uiso 1 1 d R . . . .

loop_
_atom_site_aniso_label
_atom_site_aniso_U_11
_atom_site_aniso_U_22
_atom_site_aniso_U_33
_atom_site_aniso_U_23
_atom_site_aniso_U_13
_atom_site_aniso_U_12
N50 0.060(2) 0.119(3) 0.063(3) 0.011(2) 0.015(2) -0.005(2)
N51 0.058(2) 0.094(3) 0.054(2) 0.004(2) 0.014(2) 0.007(2)
C70 0.056(3) 0.093(4) 0.054(3) 0.006(3) 0.011(2) -0.002(2)
O50 0.079(14) 0.053(11) 0.077(13) 0.004(9) 0.008(10) 0.012(10)
O51 0.080(8) 0.109(9) 0.061(7) 0.012(7) 0.036(5) -0.016(7)
O52 0.123(16) 0.143(17) 0.123(16) 0.011(13) 0.029(14) -0.029(14)
O53 0.12(2) 0.25(4) 0.18(3) 0.02(3) 0.08(3) 0.02(2)
C50 0.073(8) 0.115(9) 0.071(8) 0.008(7) 0.040(7) -0.019(7)
C51 0.093(12) 0.141(13) 0.075(11) 0.005(11) 0.031(11) -0.045(12)
C52 0.081(14) 0.171(15) 0.083(13) 0.017(13) 0.038(12) -0.064(13)
C53 0.103(15) 0.201(17) 0.097(15) -0.015(15) 0.041(13) -0.062(15)
C54 0.108(7) 0.195(9) 0.073(6) -0.004(6) 0.036(5) -0.052(7)
C55 0.094(5) 0.171(9) 0.055(5) -0.007(6) 0.034(4) -0.035(7)
C56 0.083(13) 0.147(14) 0.060(12) -0.009(12) 0.029(11) -0.035(12)
C57 0.070(13) 0.182(16) 0.042(12) -0.007(13) 0.013(12) -0.021(13)
C58 0.054(11) 0.176(16) 0.040(11) -0.039(12) 0.015(9) -0.024(12)
C59 0.042(10) 0.166(16) 0.039(10) -0.031(12) -0.007(8) -0.004(12)
C60 0.056(13) 0.145(15) 0.049(13) -0.022(13) -0.011(12) -0.015(13)
C61 0.064(14) 0.138(15) 0.064(14) 0.000(14) 0.011(14) 0.001(14)
C62 0.064(14) 0.153(15) 0.056(14) 0.014(14) 0.017(13) -0.008(14)
C63 0.063(13) 0.096(15) 0.069(13) -0.052(12) 0.002(12) 0.018(13)
C64 0.072(14) 0.103(15) 0.064(11) -0.030(12) 0.016(11) -0.006(13)
C65 0.071(14) 0.103(13) 0.079(12) -0.023(12) 0.016(12) 0.004(12)
C66 0.081(15) 0.107(14) 0.082(13) -0.023(12) 0.009(12) 0.025(13)
C67 0.107(15) 0.122(14) 0.067(11) -0.025(12) 0.018(11) 0.040(12)
C68 0.083(13) 0.119(14) 0.065(11) -0.054(11) 0.018(11) 0.037(12)
C69 0.116(18) 0.147(17) 0.115(17) -0.018(16) 0.020(16) -0.043(16)
C71 0.055(2) 0.083(3) 0.047(2) -0.004(2) 0.012(2) 0.005(2)
C72 0.062(3) 0.079(3) 0.055(3) 0.010(2) 0.009(2) 0.006(3)
C73 0.069(3) 0.074(3) 0.062(3) 0.012(3) 0.014(3) 0.010(3)
O50A 0.13(2) 0.11(2) 0.110(18) 0.045(16) 0.052(16) -0.01(2)
O51A 0.080(8) 0.109(9) 0.061(7) 0.012(7) 0.036(5) -0.016(7)
O52A 0.32(5) 0.21(4) 0.42(6) -0.12(4) -0.09(5) 0.06(4)
O53A 0.39(6) 0.17(3) 0.30(5) -0.06(4) 0.05(5) -0.06(4)
C50A 0.073(8) 0.115(9) 0.071(8) 0.008(7) 0.040(7) -0.019(7)
C51A 0.091(13) 0.150(14) 0.070(11) 0.004(12) 0.038(11) -0.041(12)
C52A 0.106(16) 0.170(17) 0.098(15) 0.015(14) 0.031(14) -0.045(15)
C53A 0.118(15) 0.182(17) 0.096(14) 0.000(14) 0.034(13) -0.045(15)
C54A 0.108(7) 0.195(9) 0.073(6) -0.004(6) 0.036(5) -0.052(7)
C55A 0.094(5) 0.171(9) 0.055(5) -0.007(6) 0.034(4) -0.035(7)
C56A 0.087(13) 0.156(15) 0.063(12) 0.009(12) 0.026(11) -0.043(13)
C57A 0.069(11) 0.157(16) 0.053(11) 0.010(12) 0.019(10) -0.007(12)
C58A 0.092(12) 0.166(16) 0.057(11) -0.014(13) 0.008(11) -0.016(13)
C59A 0.068(11) 0.152(15) 0.078(12) -0.011(13) 0.009(11) 0.012(12)
C60A 0.066(11) 0.146(15) 0.071(12) -0.005(13) 0.008(10) -0.013(12)
C61A 0.070(13) 0.143(16) 0.064(13) 0.005(13) 0.000(12) 0.004(12)
C62A 0.063(13) 0.152(16) 0.056(13) 0.017(13) 0.018(12) -0.007(13)
C63A 0.067(12) 0.108(16) 0.062(13) -0.012(14) 0.017(12) 0.009(13)
C64A 0.118(15) 0.133(16) 0.098(15) -0.044(14) 0.000(14) 0.040(14)
C65A 0.108(15) 0.133(15) 0.107(14) -0.024(13) 0.008(13) 0.023(14)
C66A 0.072(14) 0.109(15) 0.098(13) -0.018(14) 0.024(13) 0.021(14)
C67A 0.068(13) 0.112(13) 0.086(12) -0.013(12) 0.007(11) -0.010(11)
C68A 0.063(12) 0.112(15) 0.074(12) -0.022(13) 0.003(11) -0.005(12)
C69A 0.14(2) 0.14(2) 0.19(2) -0.055(19) 0.01(2) 0.021(18)
O50B 0.096(6) 0.114(8) 0.056(5) -0.005(5) 0.019(4) 0.003(5)
O51B 0.087(7) 0.188(11) 0.102(7) 0.055(7) 0.007(6) -0.048(6)
O52B 0.204(12) 0.126(7) 0.074(5) -0.033(5) 0.003(6) 0.017(7)
O53B 0.121(10) 0.144(9) 0.074(7) -0.037(7) 0.000(7) 0.032(8)
C50B 0.080(8) 0.109(9) 0.061(7) 0.012(7) 0.036(5) -0.016(7)
C51B 0.058(6) 0.149(10) 0.052(6) 0.009(7) 0.012(5) -0.025(6)
C52B 0.080(8) 0.163(12) 0.083(8) 0.012(8) 0.041(7) -0.047(9)
C53B 0.127(11) 0.194(11) 0.084(9) -0.002(9) 0.036(9) -0.079(10)
C54B 0.108(7) 0.195(9) 0.073(6) -0.004(6) 0.036(5) -0.052(7)
C55B 0.094(5) 0.171(9) 0.055(5) -0.007(6) 0.034(4) -0.035(7)
C56B 0.075(7) 0.157(12) 0.057(7) 0.001(7) 0.018(6) -0.024(7)
C57B 0.073(8) 0.185(11) 0.051(8) -0.011(8) 0.005(7) -0.015(8)
C58B 0.063(7) 0.208(14) 0.052(7) -0.012(9) 0.011(6) -0.006(8)
C59B 0.060(7) 0.184(13) 0.080(9) -0.027(9) 0.019(7) -0.002(8)
C60B 0.059(7) 0.134(10) 0.052(7) -0.012(7) -0.001(6) 0.003(7)
C61B 0.063(8) 0.126(10) 0.065(8) -0.005(8) 0.018(8) 0.009(8)
C62B 0.062(8) 0.147(11) 0.055(8) 0.014(8) 0.012(7) -0.005(8)
C63B 0.051(7) 0.098(10) 0.078(8) -0.020(8) 0.004(6) 0.008(7)
C64B 0.043(5) 0.107(9) 0.101(8) -0.034(7) 0.025(6) 0.011(6)
C65B 0.048(6) 0.096(8) 0.086(8) -0.010(7) 0.013(6) 0.027(6)
C66B 0.088(11) 0.118(10) 0.081(8) -0.016(8) 0.023(7) 0.026(9)
C67B 0.098(9) 0.110(10) 0.084(8) -0.042(7) 0.009(7) 0.013(8)
C68B 0.069(7) 0.109(9) 0.074(8) -0.029(7) -0.016(6) 0.001(6)
C69B 0.087(9) 0.153(11) 0.069(7) -0.020(8) 0.028(8) -0.020(8)
O1 0.086(2) 0.083(2) 0.077(2) 0.009(2) 0.016(2) 0.004(2)
O2 0.085(2) 0.083(3) 0.096(3) 0.001(2) 0.005(2) 0.014(2)
O3 0.090(3) 0.100(3) 0.095(3) -0.012(2) 0.008(2) 0.023(2)
O4 0.088(2) 0.081(2) 0.067(2) 0.0145(18) 0.0162(19) 0.0107(19)
C1 0.093(4) 0.094(4) 0.063(3) 0.009(3) 0.020(3) 0.003(3)
C2 0.085(4) 0.065(3) 0.058(3) -0.007(3) 0.004(3) -0.002(3)
C3 0.086(4) 0.083(4) 0.060(3) -0.006(3) 0.018(3) 0.000(3)
C4 0.085(4) 0.073(3) 0.063(3) -0.016(3) 0.006(3) 0.007(3)
C5 0.093(4) 0.066(3) 0.074(3) -0.008(3) 0.002(3) -0.001(3)
C6 0.091(4) 0.075(4) 0.078(4) -0.013(3) 0.003(3) -0.001(3)
C7 0.089(4) 0.064(3) 0.072(3) -0.003(3) 0.011(3) 0.002(3)
C8 0.091(4) 0.095(5) 0.121(5) -0.010(4) -0.008(4) 0.017(3)
C9 0.117(5) 0.095(4) 0.102(5) -0.006(4) 0.014(4) 0.028(4)
C10 0.077(3) 0.081(4) 0.108(5) 0.007(3) 0.008(3) 0.019(3)
C11 0.084(4) 0.078(4) 0.098(5) 0.018(3) 0.006(3) 0.018(3)
C12 0.100(4) 0.104(4) 0.058(3) 0.022(3) 0.016(3) -0.001(3)
N20 0.083(6) 0.080(7) 0.077(8) -0.016(6) 0.019(6) -0.001(5)
C20 0.084(10) 0.089(11) 0.076(12) -0.016(8) 0.034(8) -0.020(9)
C21 0.100(10) 0.092(9) 0.097(11) 0.018(8) 0.016(9) -0.014(8)
C22 0.118(9) 0.060(7) 0.092(10) 0.006(7) 0.032(8) 0.002(7)
C23 0.120(12) 0.067(9) 0.096(12) 0.003(8) 0.037(10) -0.030(10)
C24 0.109(13) 0.065(9) 0.086(11) 0.000(8) 0.021(10) 0.009(9)
N20A 0.083(7) 0.073(7) 0.089(9) -0.004(6) 0.032(7) 0.016(5)
C20A 0.080(9) 0.068(9) 0.079(11) -0.006(7) 0.026(7) -0.017(8)
C21A 0.097(9) 0.068(8) 0.117(12) 0.012(8) 0.042(10) 0.011(7)
C22A 0.102(8) 0.077(8) 0.092(10) 0.013(7) 0.032(8) 0.020(7)
C23A 0.131(13) 0.082(10) 0.095(13) -0.001(9) 0.021(10) 0.014(9)
C24A 0.083(9) 0.101(12) 0.094(12) 0.007(9) 0.012(8) -0.025(8)
O1E 0.50(6) 0.17(3) 0.27(4) 0.04(3) 0.25(4) 0.04(3)
N1E 0.51(5) 0.17(3) 0.28(4) -0.01(3) 0.22(4) 0.03(3)
C1E 0.49(6) 0.17(3) 0.31(5) -0.01(4) 0.20(5) 0.02(3)
C2E 0.52(6) 0.11(3) 0.26(4) 0.03(3) 0.18(4) 0.04(3)
C3E 0.52(6) 0.06(2) 0.27(5) 0.06(3) 0.16(5) 0.02(3)
C4E 0.50(6) 0.18(3) 0.26(4) -0.02(3) 0.23(4) 0.04(3)
C5E 0.50(6) 0.15(4) 0.32(6) -0.09(4) 0.25(5) -0.02(4)
O1D 0.41(3) 0.098(8) 0.158(12) 0.008(7) 0.126(14) 0.005(11)
N1D 0.194(13) 0.186(15) 0.130(12) 0.016(9) 0.049(10) 0.001(10)
C1D 0.232(18) 0.194(17) 0.139(15) 0.027(12) 0.053(13) -0.006(14)
C2D 0.221(16) 0.130(13) 0.118(12) 0.021(11) 0.064(12) 0.022(12)
C3D 0.240(19) 0.107(16) 0.35(4) 0.02(2) 0.00(2) 0.003(17)
C4D 0.161(15) 0.164(14) 0.147(14) 0.004(11) 0.021(11) -0.013(11)
C5D 0.169(16) 0.204(18) 0.167(14) -0.015(14) -0.002(12) -0.044(14)
O0AA 0.118(4) 0.271(7) 0.084(3) -0.039(4) 0.009(3) 0.011(4)
Cu1 0.0908(12) 0.0844(12) 0.0648(10) 0.0043(8) 0.0138(9) -0.0088(8)

loop_
_atom_type_symbol
_atom_type_description
_atom_type_scat_dispersion_real
_atom_type_scat_dispersion_imag
_atom_type_scat_source
C C 0.0181 0.0091 'International Tables Vol C Tables 4.2.6.8 and 6.1.1.4'
H H 0.0000 0.0000 'International Tables Vol C Tables 4.2.6.8 and 6.1.1.4'
Cu Cu -1.9646 0.5888 'International Tables Vol C Tables 4.2.6.8 and 6.1.1.4'
N N 0.0311 0.0180 'International Tables Vol C Tables 4.2.6.8 and 6.1.1.4'
O O 0.0492 0.0322 'International Tables Vol C Tables 4.2.6.8 and 6.1.1.4'

loop_
_geom_angle_atom_site_label_1
_geom_angle_atom_site_label_2
_geom_angle_atom_site_label_3
_geom_angle
_geom_angle_site_symmetry_1
_geom_angle_site_symmetry_3
C70 N50 C62 105.3(6) . .
C70 N50 C62A 106.3(6) . .
C70 N50 C62B 104.2(5) . .
C70 N51 H51 127.2 . .
C70 N51 H51A 128.1 . .
C70 N51 H51B 126.8 . .
C70 N51 C61 105.6(6) . .
C70 N51 C61A 103.7(6) . .
C70 N51 C61B 106.3(5) . .
C61A N51 H51 127.2 . .
N50 C70 N51 114.0(4) . .
N50 C70 C71 125.3(4) . .
N51 C70 C71 120.6(4) . .
C61Bc C62Bc N50 109.0(7) . .
C62Ab C61Ab N51 106.9(8) . .
O50Ab C50Ab O51A 126(2) . .
C69Ab O52Ab H52A 112.5 . .
O52Ab C69Ab O53A 119(2) . .
C52Ab C51Ab C50A 118.2(16) . .
C56Ab C51Ab C50A 120.9(18) . .
O50Ab C50Ab C51A 118.6(19) . .
O51Ab C50Ab C51A 115.7(18) . .
C54Ab C53Ab C52A 117.3(18) . .
C53Ab C52Ab H52B 119.5 . .
C51Ab C52Ab H52B 119.5 . .
C55Ab C54Ab C53A 123.4(16) . .
C51Ab C52Ab C53A 120.9(16) . .
C54Ab C53Ab H53B 121.4 . .
C52Ab C53Ab H53B 121.4 . .
C53Ab C54Ab H54A 118.3 . .
C55Ab C54Ab H54A 118.3 . .
C58Ab C57Ab C55A 119.7(13) . .
C72 C71 C70 119.2(5) . .
C72 C71 C73 119.4(5) . .
C51Ab C56Ab C55A 118.8(16) . .
C73 C71 C70 121.4(4) . .
C62Ab C57Ab C55A 123.6(12) . .
C52Ab C51Ab C56A 120.9(16) . .
C71 C72 H72 119.9 . .
C71 C72 C73 120.2(5) . 3_565
C73 C72 H72 119.9 3_565 .
C71 C73 C72 120.4(4) . 3_565
C71 C73 H73 119.8 . .
C72 C73 H73 119.8 3_565 .
C69A O53A H53 110.0 . .
O50A C50A O51 125(2) . .
O50A C50A C51 119.4(19) . .
O51A C50A C51 115.1(17) . .
C52A C51A C50 119.5(15) . .
C52A C51A C56 120.6(16) . .
C56A C51A C50 119.8(17) . .
C51A C52A H52 119.7 . .
C51A C52A C53 120.5(16) . .
C53A C52A H52 119.7 . .
C52A C53A H53A 121.0 . .
C54A C53A C52 117.9(18) . .
C54A C53A H53A 121.0 . .
C53A C54A H54 118.8 . .
C55A C54A C53 122.3(16) . .
C55A C54A H54 118.8 . .
C54A C55A C56 118.3(14) . .
C54A C55A C57 119.5(14) . .
C56A C55A C57 119.8(16) . .
C51A C56A C55 118.9(16) . .
C51A C56A H56 120.6 . .
C55A C56A H56 120.6 . .
C58A C57A C55 117.7(12) . .
C58A C57A C62 117.4(11) . .
C62A C57A C55 123.6(14) . .
C57A C58A H58 119.2 . .
C59A C58A C57 121.7(13) . .
C59A C58A H58 119.2 . .
C58A C59A H59 118.6 . .
C58A C59A C60 122.7(13) . .
C60A C59A H59 118.6 . .
C59A C60A C61 115.3(11) . .
C59A C60A C63 122.1(13) . .
C61A C60A C63 121.8(13) . .
N51 C61A C60 130.7(11) . .
N51 C61A C62 106.7(8) . .
C62A C61A C60 122.5(11) . .
N50 C62A C57 131.6(11) . .
C61A C62A N50 108.4(9) . .
C61A C62A C57 120.0(11) . .
C64A C63A C60 124.6(15) . .
C64A C63A C68 118.5(13) . .
C68A C63A C60 116.8(14) . .
C63A C64A H64 120.0 . .
C63A C64A C65 120.1(15) . .
C65A C64A H64 120.0 . .
C66A C65A C64 118.8(14) . .
C54Ab C55Ab C56A 118.4(13) . .
C51Ab C56Ab H56A 120.6 . .
C55Ab C56Ab H56A 120.6 . .
C61Ab C62Ab C57A 121.4(13) . .
N50 C62Ab C57A 128.3(14) . .
C56Ab C55Ab C57A 121.2(16) . .
C54Ab C55Ab C57A 119.9(14) . .
C59Ab C58Ab C57A 122.0(14) . .
C59Ab C58Ab H58A 119.0 . .
C57Ab C58Ab H58A 119.0 . .
C61Ab C60Ab C59A 115.6(12) . .
C58Ab C59Ab H59A 118.7 . .
C60Ab C59Ab H59A 118.7 . .
C62Ab C61Ab C60A 121.5(11) . .
C64Ab C63Ab C60A 121.8(16) . .
C58Ab C59Ab C60A 122.6(13) . .
C68Ab C63Ab C60A 118.9(14) . .
N50 C62Ab C61A 108.0(9) . .
C58Ab C57Ab C62A 116.7(12) . .
C61Ab C60Ab C63A 122.3(13) . .
C59Ab C60Ab C63A 121.8(13) . .
C69Ab C65Ab C64A 114.0(18) . .
C66Ab C65Ab C64A 118.9(15) . .
C63Ab C64Ab H64A 119.7 . .
C65Ab C64Ab H64A 119.7 . .
C63Ab C64Ab C65A 120.5(16) . .
O53Ab C69Ab C65A 121(2) . .
C67Ab C66Ab C65A 123.3(16) . .
C66A C65A C69 126.9(17) . .
C69A C65A C64 113.9(16) . .
C65A C66A H66 118.5 . .
C67A C66A C65 123.0(15) . .
C67A C66A H66 118.5 . .
C66A C67A H67 120.8 . .
C66A C67A C68 118.5(16) . .
C68A C67A H67 120.8 . .
C63A C68A C67 120.1(15) . .
C63A C68A H68 119.9 . .
C67A C68A H68 119.9 . .
O52A C69A O53 119(2) . .
O52A C69A C65 119.1(18) . .
O53A C69A C65 121.9(19) . .
C2 O1 C1 119.9(5) . .
C4 O2 C8 116.8(5) . .
C10 O3 C9 115.9(5) . .
C11 O4 C12 112.5(4) . .
O1 C1 H1A 110.4 . .
O1 C1 H1B 110.4 . .
O1 C1 C12 106.8(5) . 3_565
O52Ab C69Ab C65A 120(2) . .
C67Ab C66Ab H66A 118.3 . .
C65Ab C66Ab H66A 118.3 . .
C63Ab C68Ab C67A 120.2(17) . .
C68Ab C67Ab H67A 120.8 . .
C66Ab C67Ab H67A 120.8 . .
C64Ab C63Ab C68A 118.3(14) . .
C66Ab C67Ab C68A 118.4(17) . .
C63Ab C68Ab H68A 119.9 . .
C67Ab C68Ab H68A 119.9 . .
C66Ab C65Ab C69A 127.0(19) . .
O50Bc C50Bc O51B 122.2(19) . .
O52Bc C69Bc O53B 120.6(14) . .
C69Bc O53Bc H53C 109.5 . .
C56Bc C51Bc C50B 120.6(14) . .
C52Bc C51Bc C50B 119.1(12) . .
O51Bc C50Bc C51B 117.4(16) . .
O50Bc C50Bc C51B 120.2(18) . .
C54Bc C53Bc C52B 118.3(14) . .
C51Bc C52Bc H52C 119.8 . .
C53Bc C52Bc H52C 119.8 . .
C51Bc C52Bc C53B 120.4(13) . .
C55Bc C54Bc C53B 122.6(12) . .
C52Bc C53Bc H53D 120.9 . .
C54Bc C53Bc H53D 120.9 . .
C53Bc C54Bc H54B 118.7 . .
C55Bc C54Bc H54B 118.7 . .
C58Bc C57Bc C55B 121.6(10) . .
C51Bc C56Bc C55B 120.3(13) . .
C62Bc C57Bc C55B 121.9(9) . .
C52Bc C51Bc C56B 120.2(12) . .
C54Bc C55Bc C56B 117.6(10) . .
C51Bc C56Bc H56B 119.9 . .
C55Bc C56Bc H56B 119.9 . .
C54Bc C55Bc C57B 122.7(10) . .
N50 C62Bc C57B 130.5(8) . .
C59Bc C58Bc C57B 122.1(10) . .
C61Bc C62Bc C57B 120.5(8) . .
C56Bc C55Bc C57B 119.3(10) . .
C57Bc C58Bc H58B 118.9 . .
C59Bc C58Bc H58B 118.9 . .
C58Bc C59Bc H59B 118.0 . .
C60Bc C59Bc H59B 118.0 . .
C62Bc C61Bc C60B 123.4(8) . .
C64Bc C63Bc C60B 125.9(12) . .
C58Bc C59Bc C60B 123.9(10) . .
C68Bc C63Bc C60B 116.9(10) . .
C59Bc C60Bc C61B 113.4(8) . .
C58Bc C57Bc C62B 116.4(9) . .
C59Bc C60Bc C63B 123.9(9) . .
H1A C1 H1B 108.6 . .
C12 C1 H1A 110.4 3_565 .
C12 C1 H1B 110.4 3_565 .
O1 C2 C3 125.0(5) . .
O1 C2 C7 114.0(5) . .
C7 C2 C3 121.0(5) . .
C2 C3 H3 120.9 . .
C2 C3 C4 118.1(5) . .
C4 C3 H3 120.9 . .
O2 C4 C3 113.7(5) . .
O2 C4 C5 125.4(5) . .
C5 C4 C3 120.9(5) . .
C4 C5 H5 120.0 . .
C4 C5 C6 119.9(5) . .
C6 C5 H5 120.0 . .
C5 C6 C20 121.4(10) . .
C5 C6 C20A 120.4(10) . .
C7 C6 C5 119.9(6) . .
C7 C6 C20 118.2(10) . .
C7 C6 C20A 119.3(10) . .
C2 C7 C6 120.0(6) . .
C2 C7 H7 120.0 . .
C6 C7 H7 120.0 . .
O2 C8 H8A 110.2 . .
O2 C8 H8B 110.2 . .
O2 C8 C9 107.6(6) . .
H8A C8 H8B 108.5 . .
C9 C8 H8A 110.2 . .
C9 C8 H8B 110.2 . .
O3 C9 C8 110.6(6) . .
O3 C9 H9A 109.5 . .
O3 C9 H9B 109.5 . .
C8 C9 H9A 109.5 . .
C8 C9 H9B 109.5 . .
H9A C9 H9B 108.1 . .
O3 C10 H10A 110.2 . .
O3 C10 H10B 110.2 . .
O3 C10 C11 107.6(5) . .
H10A C10 H10B 108.5 . .
C11 C10 H10A 110.2 . .
C11 C10 H10B 110.2 . .
O4 C11 C10 108.7(5) . .
O4 C11 H11A 110.0 . .
O4 C11 H11B 110.0 . .
C10 C11 H11A 110.0 . .
C10 C11 H11B 110.0 . .
H11A C11 H11B 108.3 . .
O4 C12 C1 108.7(4) . 3_565
O4 C12 H12A 109.9 . .
O4 C12 H12B 109.9 . .
C1 C12 H12A 109.9 3_565 .
C1 C12 H12B 109.9 3_565 .
H12A C12 H12B 108.3 . .
C22A N20A C23 117.2(10) . .
C21A C20A C6 123.0(13) . .
C24A C20A C6 117.6(15) . .
C24A C20A C21 119.3(12) . .
C20A C21A H21 121.0 . .
C22A C21A C20 117.9(12) . .
C22A C21A H21 121.0 . .
N20A C22A C21 124.9(12) . .
N20A C22A H22 117.6 . .
C21A C22A H22 117.6 . .
N20A C23A H23 118.0 . .
C24A C23A N20 124.0(12) . .
C24A C23A H23 118.0 . .
C20A C24A H24 121.7 . .
C23A C24A C20 116.5(14) . .
C23A C24A H24 121.7 . .
H0AA O0AA H0AB 105.3(6) . .
C61Bc C60Bc C63B 122.6(9) . .
C66Bc C65Bc C64B 119.5(11) . .
C69Bc C65Bc C64B 118.7(12) . .
C63Bc C64Bc H64B 119.9 . .
C65Bc C64Bc H64B 119.9 . .
O53Bc C69Bc C65B 116.1(12) . .
C67Bc C66Bc C65B 122.6(11) . .
C63Bc C64Bc C65B 120.2(12) . .
O52Bc C69Bc C65B 123.3(13) . .
C65Bc C66Bc H66B 118.7 . .
C67Bc C66Bc H66B 118.7 . .
C63Bc C68Bc C67B 121.2(12) . .
C68Bc C67Bc H67B 120.6 . .
C66Bc C67Bc H67B 120.6 . .
C64Bc C63Bc C68B 117.3(10) . .
C66Bc C67Bc C68B 118.8(13) . .
C67Bc C68Bc H68B 119.4 . .
C63Bc C68Bc H68B 119.4 . .
C66Bc C65Bc C69B 121.7(12) . .
C24Ab C20Ab C6 120.4(15) . .
C21Ab C20Ab C6 120.7(14) . .
C24Ab C23Ab N20A 124.7(13) . .
C23Ab C24Ab C20A 116.1(14) . .
C22Ab C21Ab C20A 118.6(11) . .
C24Ab C20Ab C21A 118.8(11) . .
N20Ab C22Ab C21A 125.4(11) . .
C20Ab C21Ab H21A 120.7 . .
C22Ab C21Ab H21A 120.7 . .
C21Ab C22Ab H22A 117.3 . .
N20Ab C22Ab H22A 117.3 . .
C22Ab N20Ab C23A 116.3(11) . .
C24Ab C23Ab H23A 117.6 . .
N20Ab C23Ab H23A 117.6 . .
C20Ab C24Ab H24A 121.9 . .
C23Ab C24Ab H24A 121.9 . .
C3Ea C2Ea N1E 134(3) . .
C5Ea C4Ea N1E 118(3) . .
O1Ea C1Ea N1E 120(3) . .
C2Ea N1Ea C1E 112(2) . .
C4Ea N1Ea C1E 123(2) . .
O1Ea C1Ea H1E 120.1 . .
N1Ea C1Ea H1E 120.1 . .
C4Ea N1Ea C2E 125(3) . .
C3Ea C2Ea H2EA 103.8 . .
N1Ea C2Ea H2EA 103.8 . .
C3Ea C2Ea H2EB 103.8 . .
N1Ea C2Ea H2EB 103.8 . .
H2EAa C2Ea H2EB 105.4 . .
C2Ea C3Ea H3EA 107.8 . .
C2Ea C3Ea H3EB 109.2 . .
H3EAa C3Ea H3EB 109.5 . .
C2Ea C3Ea H3EC 111.4 . .
H3EAa C3Ea H3EC 109.5 . .
H3EBa C3Ea H3EC 109.5 . .
C5Ea C4Ea H4EA 107.9 . .
N1Ea C4Ea H4EA 107.9 . .
H4EAa C4Ea H4EB 107.2 . .
N1Ea C4Ea H4EB 107.9 . .
C5Ea C4Ea H4EB 107.9 . .
C4Ea C5Ea H5EA 108.1 . .
C4Ea C5Ea H5EB 107.7 . .
H5EAa C5Ea H5EB 109.5 . .
C4Ea C5Ea H5EC 112.5 . .
H5EAa C5Ea H5EC 109.4 . .
H5EBa C5Ea H5EC 109.5 . .
C5Dc C4Dc N1D 120(2) . .
O1Dc C1Dc N1D 118(2) . .
C3Dc C2Dc N1D 135(2) . .
C2Dc N1Dc C1D 111.4(18) . .
C4Dc N1Dc C1D 126(2) . .
N1Dc C1Dc H1D 120.8 . .
O1Dc C1Dc H1D 120.8 . .
C4Dc N1Dc C2D 123(2) . .
C3Dc C2Dc H2DA 103.5 . .
N1Dc C2Dc H2DA 103.5 . .
C3Dc C2Dc H2DB 103.5 . .
N1Dc C2Dc H2DB 103.5 . .
H2DAc C2Dc H2DB 105.3 . .
C2Dc C3Dc H3DA 104.8 . .
C2Dc C3Dc H3DB 113.0 . .
H3DAc C3Dc H3DB 109.5 . .
C2Dc C3Dc H3DC 110.5 . .
H3DBc C3Dc H3DC 109.5 . .
H3DAc C3Dc H3DC 109.5 . .
C5Dc C4Dc H4DA 107.2 . .
N1Dc C4Dc H4DA 107.2 . .
C5Dc C4Dc H4DB 107.2 . .
H4DAc C4Dc H4DB 106.8 . .
N1Dc C4Dc H4DB 107.2 . .
C4Dc C5Dc H5DA 109.5 . .
H5DAc C5Dc H5DB 109.5 . .
C4Dc C5Dc H5DB 109.5 . .
H5DBc C5Dc H5DC 109.5 . .
H5DAc C5Dc H5DC 109.5 . .
C4Dc C5Dc H5DC 109.5 . .
C61Ab N51 H51A 128.1 . .
C61Bc N51 H51B 126.8 . .
N51 C61Ab C60A 131.2(12) . .
N51 C61Bc C60B 130.3(8) . .
N51 C61Bc C62B 106.1(6) . .

loop_
_geom_bond_atom_site_label_1
_geom_bond_atom_site_label_2
_geom_bond_distance
_geom_bond_site_symmetry_2
N50 C70 1.297(6) .
N50 C62 1.398(12) .
O52Ab H52A 0.8399 .
O51Ab C50A 1.28(2) .
O50Ab C50A 1.216(19) .
C50Ab C51A 1.47(2) .
C51Ab C52A 1.37(2) .
C52Ab H52B 0.9500 .
C52Ab C53A 1.41(2) .
C53Ab H53B 0.9500 .
C53Ab C54A 1.39(2) .
C54Ab H54A 0.9500 .
C54Ab C55A 1.369(19) .
C51Ab C56A 1.401(17) .
C55Ab C56A 1.414(18) .
C56Ab H56A 0.9500 .
C55Ab C57A 1.495(15) .
C57Ab C58A 1.382(16) .
C58Ab H58A 0.9500 .
C58Ab C59A 1.367(18) .
C59Ab H59A 0.9500 .
C59Ab C60A 1.415(18) .
C60Ab C61A 1.406(15) .
C57Ab C62A 1.419(16) .
N50 C62A 1.375(12) .
C61Ab C62A 1.388(14) .
C60Ab C63A 1.499(15) .
C63Ab C64A 1.381(19) .
C64Ab H64A 0.9500 .
C64Ab C65A 1.42(2) .
C65Ab C66A 1.34(2) .
C66Ab H66A 0.9500 .
C66Ab C67A 1.34(2) .
C67Ab H67A 0.9500 .
C63Ab C68A 1.39(2) .
C67Ab C68A 1.43(2) .
C68Ab H68A 0.9500 .
O53Ab C69A 1.27(2) .
O52Ab C69A 1.19(2) .
C65Ab C69A 1.40(2) .
O53Bc H53C 0.8400 .
O51Bc C50B 1.27(2) .
O50Bc C50B 1.226(18) .
C50Bc C51B 1.47(2) .
C51Bc C52B 1.357(18) .
C52Bc H52C 0.9500 .
C52Bc C53B 1.418(18) .
C53Bc H53D 0.9500 .
C53Bc C54B 1.398(17) .
C54Bc H54B 0.9500 .
C54Bc C55B 1.364(15) .
C55Bc C56B 1.422(14) .
C51Bc C56B 1.403(13) .
C56Bc H56B 0.9500 .
C55Bc C57B 1.498(13) .
C57Bc C58B 1.397(13) .
C58Bc H58B 0.9500 .
C58Bc C59B 1.359(14) .
C59Bc H59B 0.9500 .
C59Bc C60B 1.403(14) .
C60Bc C61B 1.428(11) .
C57Bc C62B 1.412(12) .
C61Bc C62B 1.382(11) .
N50 C62B 1.410(10) .
C60Bc C63B 1.493(13) .
C63Bc C64B 1.398(15) .
C64Bc H64B 0.9500 .
C64Bc C65B 1.410(15) .
C65Bc C66B 1.360(18) .
C66Bc H66B 0.9500 .
C66Bc C67B 1.334(18) .
C67Bc H67B 0.9500 .
C63Bc C68B 1.406(16) .
C67Bc C68B 1.413(17) .
C68Bc H68B 0.9500 .
O53Bc C69B 1.282(16) .
O52Bc C69B 1.177(14) .
C65Bc C69B 1.403(18) .
C20Ab C21A 1.412(15) .
C21Ab H21A 0.9500 .
C21Ab C22A 1.375(14) .
N20Ab C22A 1.260(13) .
C22Ab H22A 0.9500 .
N20Ab C23A 1.40(2) .
C23Ab H23A 0.9500 .
C20Ab C24A 1.400(15) .
C23Ab C24A 1.371(18) .
C24Ab H24A 0.9500 .
N1Ea C1E 1.376(16) .
O1Ea C1E 1.223(17) .
C1Ea H1E 0.9500 .
N1Ea C2E 1.32(2) .
C2Ea H2EA 0.9900 .
C2Ea H2EB 0.9900 .
C2Ea C3E 1.30(2) .
C3Ea H3EA 0.9798 .
C3Ea H3EB 0.9798 .
C3Ea H3EC 0.9801 .
N1Ea C4E 1.32(2) .
C4Ea H4EA 0.9900 .
C4Ea H4EB 0.9900 .
C4Ea C5E 1.30(2) .
C5Ea H5EA 0.9801 .
C5Ea H5EB 0.9800 .
C5Ea H5EC 0.9803 .
O1Dc C1D 1.243(15) .
N1Dc C1D 1.369(15) .
C1Dc H1D 0.9500 .
N1Dc C2D 1.348(19) .
C2Dc H2DA 0.9900 .
C2Dc H2DB 0.9900 .
C2Dc C3D 1.28(2) .
C3Dc H3DA 0.9800 .
C3Dc H3DB 0.9801 .
C3Dc H3DC 0.9802 .
N1Dc C4D 1.302(18) .
C4Dc H4DA 0.9900 .
C4Dc H4DB 0.9900 .
C4Dc C5D 1.29(2) .
C5Dc H5DA 0.9800 .
C5Dc H5DB 0.9800 .
C5Dc H5DC 0.9800 .
N51 H51 0.8800 .
N51 H51A 0.8800 .
N51 H51B 0.8800 .
N51 C70 1.354(6) .
N51 C61 1.379(13) .
N51 C61A 1.406(13) .
N51 C61B 1.371(10) .
C70 C71 1.484(7) .
C71 C72 1.375(7) .
C71 C73 1.377(7) .
C72 H72 0.9500 .
C72 C73 1.381(7) 3_565
C73 C72 1.381(7) 3_565
C73 H73 0.9500 .
O50A C50 1.209(19) .
O51A C50 1.29(2) .
O52A C69 1.198(19) .
O53A H53 0.8402 .
O53A C69 1.26(2) .
C50A C51 1.47(2) .
C51A C52 1.37(2) .
C51A C56 1.402(17) .
C52A H52 0.9500 .
C52A C53 1.41(2) .
C53A H53A 0.9500 .
C53A C54 1.39(2) .
C54A H54 0.9500 .
C54A C55 1.372(18) .
C55A C56 1.412(17) .
C55A C57 1.501(15) .
C56A H56 0.9500 .
C57A C58 1.399(16) .
C57A C62 1.407(15) .
C58A H58 0.9500 .
C58A C59 1.356(17) .
C59A H59 0.9500 .
C59A C60 1.405(17) .
C60A C61 1.417(13) .
C60A C63 1.496(15) .
C61A C62 1.386(14) .
C63A C64 1.375(18) .
C63A C68 1.399(19) .
C64A H64 0.9500 .
C64A C65 1.428(19) .
C65A C66 1.34(2) .
C65A C69 1.39(2) .
C66A H66 0.9500 .
C66A C67 1.34(2) .
C67A H67 0.9500 .
C67A C68 1.42(2) .
C68A H68 0.9500 .
O1 C1 1.401(7) .
O1 C2 1.358(6) .
O2 C4 1.365(6) .
O2 C8 1.434(7) .
O3 C9 1.422(7) .
O3 C10 1.406(7) .
O4 C11 1.395(6) .
O4 C12 1.422(7) .
C1 H1A 0.9900 .
C1 H1B 0.9900 .
C1 C12 1.505(8) 3_565
C2 C3 1.386(8) .
C2 C7 1.381(8) .
C3 H3 0.9500 .
C3 C4 1.408(7) .
C4 C5 1.368(8) .
C5 H5 0.9500 .
C5 C6 1.390(8) .
C6 C7 1.383(8) .
C6 C20 1.599(17) .
C6 C20A 1.421(15) .
C7 H7 0.9500 .
C8 H8A 0.9900 .
C8 H8B 0.9900 .
C8 C9 1.484(9) .
C9 H9A 0.9900 .
C9 H9B 0.9900 .
C10 H10A 0.9900 .
C10 H10B 0.9900 .
C10 C11 1.514(9) .
C11 H11A 0.9900 .
C11 H11B 0.9900 .
C12 C1 1.505(8) 3_565
C12 H12A 0.9900 .
C12 H12B 0.9900 .
N20A C22 1.275(13) .
N20A C23 1.39(2) .
C20A C21 1.416(16) .
C20A C24 1.395(15) .
C21A H21 0.9500 .
C21A C22 1.375(15) .
C22A H22 0.9500 .
C23A H23 0.9500 .
C23A C24 1.374(18) .
C24A H24 0.9500 .
O0AA H0AA 0.886(6) .
O0AA H0AB 0.875(5) .

loop_
_geom_torsion_atom_site_label_1
_geom_torsion_atom_site_label_2
_geom_torsion_atom_site_label_3
_geom_torsion_atom_site_label_4
_geom_torsion
_geom_torsion_site_symmetry_4
C62Ab N50 C70 N51 -8(2) .
C50Bc C51Bc C56Bc C55Bc 174.1(15) .
C60Bc C63Bc C68Bc C67Bc -176.2(13) .
C62Bc N50 C70 N51 5.9(15) .
C58Bc C57Bc C62Bc C61Bc 5(3) .
C62Ab N50 C70 C71 169(2) .
C4Dc N1Dc C1Dc O1Dc 178.1(19) .
C62Bc N50 C70 C71 -177.0(14) .
C55Bc C57Bc C58Bc C59Bc -180.0(16) .
C61Bc N51 C70 N50 -4.2(15) .
C68Bc C63Bc C64Bc C65Bc -2.3(14) .
C61Ab N51 C70 N50 11(2) .
N20Ab C23Ab C24Ab C20Ab 0(3) .
C61Bc N51 C70 C71 178.6(14) .
C52Bc C53Bc C54Bc C55Bc 5(3) .
C61Ab N51 C70 C71 -166(2) .
C56Bc C55Bc C57Bc C58Bc 130.8(18) .
O50Ab C50Ab C51Ab C52Ab 19(3) .
C59Bc C60Bc C61Bc C62Bc -2(3) .
O51Ab C50Ab C51Ab C52Ab -163(3) .
C59Bc C60Bc C63Bc C64Bc -55(2) .
O50Ab C50Ab C51Ab C56Ab -160(4) .
C69Bc C65Bc C66Bc C67Bc -168.4(19) .
O51Ab C50Ab C51Ab C56Ab 18(3) .
C56Ab C51Ab C52Ab C53Ab 1(3) .
C4 C5 C6 C20Ab -172.7(13) .
C20Ab C6 C7 C2 171.8(12) .
C66Bc C65Bc C69Bc O53Bc -5(2) .
C4Ea N1Ea C2Ea C3Ea -172(8) .
C24Ab C20Ab C21Ab C22Ab 1(3) .
C2Dc N1Dc C4Dc C5Dc 84(3) .
C52Ab C53Ab C54Ab C55Ab -3(5) .
C53Bc C54Bc C55Bc C57Bc -179.9(18) .
C53Ab C54Ab C55Ab C56Ab 6(5) .
C57Bc C55Bc C56Bc C51Bc -178.4(17) .
C53Ab C54Ab C55Ab C57Ab 178(3) .
C56Bc C55Bc C57Bc C62Bc -47(3) .
C52Ab C51Ab C56Ab C55Ab 2(4) .
C58Bc C59Bc C60Bc C61Bc 5(3) .
C50Ab C51Ab C56Ab C55Ab -178(3) .
C60Bc C61Bc C62Bc N50 179(2) .
C54Ab C55Ab C56Ab C51Ab -6(5) .
C58Bc C57Bc C62Bc N50 -177(2) .
C57Ab C55Ab C56Ab C51Ab -178(3) .
C59Bc C60Bc C63Bc C68Bc 124.5(17) .
C54Ab C55Ab C57Ab C58Ab -32(4) .
C63Bc C64Bc C65Bc C66Bc -3.0(16) .
C56Ab C55Ab C57Ab C58Ab 140(3) .
C65Bc C66Bc C67Bc C68Bc -6(3) .
C54Ab C55Ab C57Ab C62Ab 148(4) .
C66Bc C65Bc C69Bc O52Bc 173.2(18) .
C56Ab C55Ab C57Ab C62Ab -40(5) .
C50Ab C51Ab C52Ab C53Ab -178(2) .
C62Ab C57Ab C58Ab C59Ab 0(2) .
C20Ab C21Ab C22Ab N20Ab -3(3) .
C51Ab C52Ab C53Ab C54Ab -1(4) .
C4Ea N1Ea C1Ea O1Ea 179(3) .
C57Ab C58Ab C59Ab C60Ab 2(2) .
C2Ea N1Ea C4Ea C5Ea -125(7) .
C58Ab C59Ab C60Ab C61Ab -5(4) .
C4Dc N1Dc C2Dc C3Dc 95(4) .
C58Ab C59Ab C60Ab C63Ab -179(2) .
C51Bc C52Bc C53Bc C54Bc -4(3) .
C59Ab C60Ab C61Ab C62Ab 6(6) .
C53Bc C54Bc C55Bc C56Bc -7(3) .
C63Ab C60Ab C61Ab C62Ab -180(3) .
C52Bc C51Bc C56Bc C55Bc -8(3) .
C60Ab C61Ab C62Ab N50 -169(4) .
C54Bc C55Bc C56Bc C51Bc 8(3) .
C60Ab C61Ab C62Ab C57Ab -5(6) .
C54Bc C55Bc C57Bc C58Bc -56(2) .
C58Ab C57Ab C62Ab N50 162(4) .
C54Bc C55Bc C57Bc C62Bc 126(2) .
C55Ab C57Ab C62Ab N50 -18(6) .
C62Bc C57Bc C58Bc C59Bc -2.0(19) .
C58Ab C57Ab C62Ab C61Ab 2(5) .
C57Bc C58Bc C59Bc C60Bc -3.1(17) .
C55Ab C57Ab C62Ab C61Ab -178(4) .
C58Bc C59Bc C60Bc C63Bc -173.3(14) .
C61Ab C60Ab C63Ab C64Ab -91(4) .
C63Bc C60Bc C61Bc C62Bc 176(2) .
C59Ab C60Ab C63Ab C64Ab 82(3) .
C60Bc C61Bc C62Bc C57Bc -2(4) .
C61Ab C60Ab C63Ab C68Ab 77(4) .
C55Bc C57Bc C62Bc C61Bc -177(2) .
C59Ab C60Ab C63Ab C68Ab -110(3) .
C55Bc C57Bc C62Bc N50 1(4) .
C68Ab C63Ab C64Ab C65Ab 3(2) .
C61Bc C60Bc C63Bc C64Bc 126.4(19) .
C60Ab C63Ab C64Ab C65Ab 171(2) .
C61Bc C60Bc C63Bc C68Bc -54(2) .
C63Ab C64Ab C65Ab C66Ab 2(3) .
C60Bc C63Bc C64Bc C65Bc 177.6(13) .
C63Ab C64Ab C65Ab C69Ab -178(2) .
C63Bc C64Bc C65Bc C69Bc 172.9(13) .
C69Ab C65Ab C66Ab C67Ab 176(4) .
C64Bc C65Bc C66Bc C67Bc 7(3) .
C64Ab C65Ab C66Ab C67Ab -3(5) .
C64Bc C63Bc C68Bc C67Bc 3.7(19) .
C1Dc N1Dc C4Dc C5Dc -96(3) .
C66Bc C67Bc C68Bc C63Bc 0(2) .
C64Ab C63Ab C68Ab C67Ab -6(4) .
C64Bc C65Bc C69Bc O52Bc -2.6(19) .
C60Ab C63Ab C68Ab C67Ab -175(3) .
C64Bc C65Bc C69Bc O53Bc 179.0(15) .
C66Ab C67Ab C68Ab C63Ab 5(5) .
C55Ab C57Ab C58Ab C59Ab 180(3) .
C66Ab C65Ab C69Ab O52Ab -127(4) .
C23Ab N20Ab C22Ab C21Ab 3(3) .
C64Ab C65Ab C69Ab O52Ab 52(4) .
C22Ab N20Ab C23Ab C24Ab -1(3) .
C66Ab C65Ab C69Ab O53Ab 56(4) .
C21Ab C20Ab C24Ab C23Ab 0(3) .
C64Ab C65Ab C69Ab O53Ab -124(3) .
C2Ea N1Ea C1Ea O1Ea 0(3) .
O50Bc C50Bc C51Bc C52Bc 12.3(16) .
C1Ea N1Ea C2Ea C3Ea 8(10) .
O51Bc C50Bc C51Bc C52Bc -171.7(16) .
C1Ea N1Ea C4Ea C5Ea 55(7) .
O50Bc C50Bc C51Bc C56Bc -169.6(17) .
C2Dc N1Dc C1Dc O1Dc -2(2) .
O51Bc C50Bc C51Bc C56Bc 6.5(19) .
C1Dc N1Dc C2Dc C3Dc -86(4) .
C56Bc C51Bc C52Bc C53Bc 5(2) .
C50Bc C51Bc C52Bc C53Bc -176.5(14) .
C65Ab C66Ab C67Ab C68Ab 0(6) .
C59Bc C60Bc C61Bc N51 172(2) .
C63Ab C60Ab C61Ab N51 9(7) .
C63Bc C60Bc C61Bc N51 -9(4) .
C59Ab C60Ab C61Ab N51 -165(4) .
N50 C70 C71 C72 -30.5(7) .
N50 C70 C71 C73 151.3(5) .
N51 C61Bc C62Bc C57Bc -178(2) .
N51 C61Bc C62Bc N50 3(3) .
N51 C61Ab C62Ab C57Ab 168(4) .
N51 C61Ab C62Ab N50 4(4) .
N51 C70 C71 C72 146.4(4) .
N51 C70 C71 C73 -31.9(7) .
N51 C61A C62A N50 -1(6) .
N51 C61A C62A C57A -178(4) .
C70 N50 C62Ab C57Ab -160(4) .
C70 N50 C62Ab C61Ab 2(4) .
C70 N50 C62Bc C61Bc -5(2) .
C70 N50 C62Bc C57Bc 176(2) .
C70 N50 C62A C57A 177(5) .
C70 N50 C62A C61A 1(5) .
C70 N51 C61Bc C60Bc -175(2) .
C70 N51 C61Ab C62Ab -9(4) .
C70 N51 C61Bc C62Bc 0(2) .
C70 N51 C61Ab C60Ab 164(4) .
C70 N51 C61A C60A 180(5) .
C70 N51 C61A C62A 1(5) .
C70 C71 C72 C73 -178.1(4) 3_565
C70 C71 C73 C72 178.1(4) 3_565
C72 C71 C73 C72 -0.2(8) 3_565
C73 C71 C72 C73 0.2(8) 3_565
O50A C50A C51A C52A -1(3) .
O50A C50A C51A C56A -179(3) .
O51A C50A C51A C52A 179(3) .
O51A C50A C51A C56A 2(4) .
C50A C51A C52A C53A -178(2) .
C50A C51A C56A C55A -174(3) .
C51A C52A C53A C54A -2(5) .
C52A C51A C56A C55A 8(5) .
C52A C53A C54A C55A -5(6) .
C53A C54A C55A C56A 13(6) .
C53A C54A C55A C57A 175(4) .
C54A C55A C56A C51A -15(6) .
C54A C55A C57A C58A -26(5) .
C54A C55A C57A C62A 141(4) .
C55A C57A C58A C59A 175(3) .
C55A C57A C62A N50 10(8) .
C55A C57A C62A C61A -174(4) .
C56A C51A C52A C53A 0(3) .
C56A C55A C57A C58A 136(4) .
C56A C55A C57A C62A -57(5) .
C57A C55A C56A C51A -177(3) .
C57A C58A C59A C60A -4(5) .
C58A C57A C62A N50 177(5) .
C58A C57A C62A C61A -7(7) .
C58A C59A C60A C61A -1(6) .
C58A C59A C60A C63A -170(3) .
C59A C60A C61A N51 -178(5) .
C59A C60A C61A C62A 1(7) .
C59A C60A C63A C64A -88(3) .
C59A C60A C63A C68A 89(4) .
C60A C61A C62A N50 180(5) .
C60A C61A C62A C57A 3(9) .
C60A C63A C64A C65A 173(2) .
C60A C63A C68A C67A -170(3) .
C61A N51 C70 N50 -1(3) .
C61A N51 C70 C71 -178(3) .
C61A C60A C63A C64A 103(4) .
C61A C60A C63A C68A -80(4) .
C62A N50 C70 N51 0(3) .
C62A N50 C70 C71 177(3) .
C62A C57A C58A C59A 8(6) .
C63A C60A C61A N51 -8(8) .
C63A C60A C61A C62A 171(4) .
C63A C64A C65A C66A -4(2) .
C63A C64A C65A C69A 169(2) .
C64A C63A C68A C67A 7(4) .
C64A C65A C66A C67A 11(5) .
C64A C65A C69A O52A -26(3) .
C64A C65A C69A O53A 157(3) .
C65A C66A C67A C68A -8(6) .
C66A C65A C69A O52A 147(4) .
C66A C65A C69A O53A -31(4) .
C66A C67A C68A C63A -1(5) .
C68A C63A C64A C65A -5(2) .
C69A C65A C66A C67A -161(3) .
O1 C2 C3 C4 -177.4(4) .
O1 C2 C7 C6 180.0(4) .
O2 C4 C5 C6 -177.4(5) .
O2 C8 C9 O3 -78.7(7) .
O3 C10 C11 O4 66.9(6) .
C1 O1 C2 C3 -2.2(7) .
C1 O1 C2 C7 177.6(5) .
C2 O1 C1 C12 165.0(4) 3_565
C2 C3 C4 O2 175.8(4) .
C2 C3 C4 C5 -3.8(7) .
C3 C2 C7 C6 -0.2(8) .
C3 C4 C5 C6 2.2(8) .
C4 O2 C8 C9 167.7(5) .
C4 C5 C6 C7 0.5(8) .
C4 C5 C6 C20A 172.4(11) .
C5 C6 C20Ab C21Ab -154.8(17) .
C5 C6 C20Ab C24Ab 30(2) .
C5 C6 C7 C2 -1.5(8) .
C5 C6 C20A C21A -131.8(14) .
C5 C6 C20A C24A 51.8(18) .
C6 C20Ab C21Ab C22Ab -173.8(17) .
C6 C20Ab C24Ab C23Ab 175(2) .
C6 C20A C21A C22A -174.4(18) .
C6 C20A C24A C23A 174(2) .
C7 C2 C3 C4 2.8(7) .
C7 C6 C20Ab C21Ab 32(3) .
C7 C6 C20Ab C24Ab -143.3(17) .
C7 C6 C20A C21A 40(2) .
C7 C6 C20A C24A -136.1(14) .
C8 O2 C4 C3 179.3(5) .
C8 O2 C4 C5 -1.1(8) .
C9 O3 C10 C11 167.0(5) .
C10 O3 C9 C8 -178.5(6) .
C11 O4 C12 C1 170.4(5) 3_565
C12 O4 C11 C10 -168.2(5) .
N20A C23A C24A C20A 4(3) .
C20A C6 C7 C2 -173.7(11) .
C20A C21A C22A N20A -3(2) .
C21A C20A C24A C23A -2(2) .
C22A N20A C23A C24A -5(2) .
C23A N20A C22A C21A 4(2) .
C24A C20A C21A C22A 1.9(17) .
